data_7037716
loop_
_publ_author_name
'Chimamkpam, Theresa O.'
'Cl\'erac, Rodolphe'
'Mitcov, Dmitri'
'Twamley, Brendan'
'Venkatesan, Munuswamy'
'Schmitt, Wolfgang'

_publ_section_title
;
 Structural variation in cation-assisted assembly of high-nuclearity Mn
 arsonate and phosphonate wheels.
;
_journal_issue 4
_journal_name_full 'Dalton transactions (Cambridge, England : 2003)'
_journal_page_first 1349
_journal_page_last 1353
_journal_paper_doi 10.1039/c5dt04820f
_journal_volume 45
_journal_year 2016
_chemical_formula_moiety 'C208 H148 K2 Mn24 N12 O128 P20, Mn O6, 4(O)'
_chemical_formula_sum 'C208 H184 K2 Mn25 N12 O138 P20'
_chemical_formula_weight 7130.76
_chemical_name_systematic
; 
 ? 
;
_space_group_crystal_system orthorhombic
_space_group_IT_number 34
_space_group_name_Hall 'P 2 -2n'
_space_group_name_H-M_alt 'P n n 2'
_symmetry_space_group_name_Hall 'P 2 -2n'
_symmetry_space_group_name_H-M 'P n n 2'
_atom_sites_solution_hydrogens geom
_audit_creation_method SHELXL-2014/7
_audit_update_record
;
2015-09-29 deposited with the CCDC.
2015-12-21 downloaded from the CCDC.
;
_cell_angle_alpha 90
_cell_angle_beta 90
_cell_angle_gamma 90
_cell_formula_units_Z 2
_cell_length_a 47.9173(14)
_cell_length_b 13.8095(6)
_cell_length_c 25.5449(8)
_cell_measurement_reflns_used 5707
_cell_measurement_temperature 100(2)
_cell_measurement_theta_max 64.880
_cell_measurement_theta_min 3.263
_cell_volume 16903.4(10)
_computing_cell_refinement 'Bruker SAINT, (Bruker 2012)'
_computing_data_collection 'Bruker APEX2, (Bruker 2012)'
_computing_data_reduction 'Bruker SAINT, (Bruker 2012)'
_computing_molecular_graphics 'Bruker SHELXTL v. 2008/4, (Bruker 2008)'
_computing_publication_material 'Bruker APEX2, (Bruker 2012)'
_computing_structure_refinement 'SHELXL-2014/7 (Sheldrick, 2014)'
_computing_structure_solution 'SHELXS-2013 (Sheldrick, 2013)'
_diffrn_ambient_temperature 100(2)
_diffrn_measured_fraction_theta_full 0.949
_diffrn_measured_fraction_theta_max 0.949
_diffrn_measurement_device_type 'Bruker APEX-II CCD'
_diffrn_measurement_method '\f and \w scans'
_diffrn_radiation_type CuK\a
_diffrn_radiation_wavelength 1.54178
_diffrn_reflns_av_R_equivalents 0.1231
_diffrn_reflns_av_unetI/netI 0.1161
_diffrn_reflns_laue_measured_fraction_full 0.949
_diffrn_reflns_laue_measured_fraction_max 0.949
_diffrn_reflns_limit_h_max 52
_diffrn_reflns_limit_h_min -56
_diffrn_reflns_limit_k_max 16
_diffrn_reflns_limit_k_min -15
_diffrn_reflns_limit_l_max 30
_diffrn_reflns_limit_l_min -23
_diffrn_reflns_number 73910
_diffrn_reflns_point_group_measured_fraction_full 0.949
_diffrn_reflns_point_group_measured_fraction_max 0.949
_diffrn_reflns_theta_full 67.126
_diffrn_reflns_theta_max 67.126
_diffrn_reflns_theta_min 1.960
_diffrn_source 'microfocus copper source'
_exptl_absorpt_coefficient_mu 9.161
_exptl_absorpt_correction_T_max 0.7529
_exptl_absorpt_correction_T_min 0.4525
_exptl_absorpt_correction_type multi-scan
_exptl_absorpt_process_details 'SADABS-2012/1 (Bruker, 2012)'
_exptl_crystal_colour brown
_exptl_crystal_density_diffrn 1.401
_exptl_crystal_description block
_exptl_crystal_F_000 7166
_exptl_crystal_size_max 0.300
_exptl_crystal_size_mid 0.260
_exptl_crystal_size_min 0.200
_refine_diff_density_max 0.776
_refine_diff_density_min -0.677
_refine_diff_density_rms 0.091
_refine_ls_abs_structure_details
; 
 Refined as an inversion twin. 
;
_refine_ls_abs_structure_Flack 0.475(8)
_refine_ls_extinction_method none
_refine_ls_goodness_of_fit_ref 1.000
_refine_ls_hydrogen_treatment constr
_refine_ls_matrix_type full
_refine_ls_number_parameters 1543
_refine_ls_number_reflns 25071
_refine_ls_number_restraints 3371
_refine_ls_restrained_S_all 0.967
_refine_ls_R_factor_all 0.1452
_refine_ls_R_factor_gt 0.0804
_refine_ls_shift/su_max 0.004
_refine_ls_shift/su_mean 0.000
_refine_ls_structure_factor_coef Fsqd
_refine_ls_weighting_details 'w=1/[\s^2^(Fo^2^)+(0.1367P)^2^] where P=(Fo^2^+2Fc^2^)/3'
_refine_ls_weighting_scheme calc
_refine_ls_wR_factor_gt 0.2036
_refine_ls_wR_factor_ref 0.2427
_reflns_Friedel_coverage 0.951
_reflns_friedel_fraction_full 0.949
_reflns_friedel_fraction_max 0.949
_reflns_number_gt 13418
_reflns_number_total 25071
_reflns_threshold_expression 'I > 2\s(I)'
_cod_data_source_file c5dt04820f2.cif
_cod_data_source_block new_toc144_sq
_cod_depositor_comments 'Adding full bibliography for 7037715--7037716.cif.'
_cod_database_code 7037716
_shelx_shelxl_version_number 2014/7
_shelx_space_group_comment
; 
The symmetry employed for this shelxl refinement is uniquely defined 
by the following loop, which should always be used as a source of 
symmetry information in preference to the above space-group names. 
They are only intended as comments. 
;
_shelx_estimated_absorpt_t_min 0.170
_shelx_estimated_absorpt_t_max 0.262

loop_
_space_group_symop_operation_xyz
'x, y, z'
'-x, -y, z'
'x+1/2, -y+1/2, z+1/2'
'-x+1/2, y+1/2, z+1/2'

loop_
_atom_site_label
_atom_site_type_symbol
_atom_site_fract_x
_atom_site_fract_y
_atom_site_fract_z
_atom_site_U_iso_or_equiv
_atom_site_adp_type
_atom_site_occupancy
_atom_site_site_symmetry_order
_atom_site_calc_flag
_atom_site_refinement_flags_posn
_atom_site_refinement_flags_adp
_atom_site_refinement_flags_occupancy
_atom_site_disorder_assembly
_atom_site_disorder_group
Mn1 Mn 0.45060(5) 0.0054(2) 0.79318(10) 0.0709(8) Uani 1 1 d . U . . .
Mn2 Mn 0.44948(5) 0.1968(3) 0.69120(10) 0.0754(9) Uani 1 1 d . U . . .
Mn3 Mn 0.38973(5) 0.1523(3) 0.62174(10) 0.0747(9) Uani 1 1 d . U . . .
Mn4 Mn 0.35705(5) 0.2486(2) 0.72988(10) 0.0651(7) Uani 1 1 d . U . . .
Mn5 Mn 0.33052(5) 0.1223(2) 0.62709(11) 0.0696(8) Uani 1 1 d . U . . .
Mn6 Mn 0.29066(5) 0.3330(2) 0.56591(10) 0.0693(8) Uani 1 1 d . U . . .
Mn7 Mn 0.27157(5) 0.0831(2) 0.43082(10) 0.0641(7) Uani 1 1 d . U . . .
Mn8 Mn 0.33732(5) 0.1910(2) 0.36774(10) 0.0589(7) Uani 1 1 d . U . . .
Mn9 Mn 0.38326(5) 0.0578(2) 0.37311(10) 0.0617(7) Uani 1 1 d . U . . .
Mn10 Mn 0.34056(5) 0.0297(2) 0.26549(10) 0.0714(8) Uani 1 1 d . U . . .
Mn11 Mn 0.42916(6) -0.0831(2) 0.30336(14) 0.0832(9) Uani 1 1 d . U . . .
Mn12 Mn 0.45543(6) 0.0792(4) 0.19936(13) 0.1210(15) Uani 1 1 d . U . . .
P1 P 0.49939(9) 0.1408(4) 0.76951(18) 0.0719(13) Uani 1 1 d . U . . .
P2 P 0.41423(9) 0.1897(4) 0.79462(16) 0.0685(12) Uani 1 1 d . U . . .
P3 P 0.44878(10) 0.1379(6) 0.57020(18) 0.106(2) Uani 1 1 d . U . . .
P4 P 0.29908(10) 0.2826(4) 0.68400(17) 0.0729(13) Uani 1 1 d . U . . .
P5 P 0.27519(9) 0.1091(4) 0.55901(17) 0.0672(12) Uani 1 1 d . U . . .
P6 P 0.29276(8) 0.3022(4) 0.43798(16) 0.0613(11) Uani 1 1 d . U . . .
P7 P 0.28630(8) 0.1102(4) 0.31281(16) 0.0618(11) Uani 1 1 d . U . . .
P8 P 0.39775(11) -0.0183(7) 0.1997(2) 0.122(3) Uani 1 1 d . U . . .
P9 P 0.43672(10) -0.0353(6) 0.4237(2) 0.106(2) Uani 1 1 d . U . . .
P10 P 0.47958(11) -0.1157(6) 0.2216(3) 0.121(2) Uani 1 1 d . U . . .
K1 K 0.5000 0.0000 0.6494(3) 0.154(4) Uani 1 2 d S TU P . .
K2 K 0.5000 0.0000 0.3477(3) 0.174(5) Uani 1 2 d S TU P . .
O1 O 0.5247(2) 0.0772(10) 0.7573(5) 0.082(3) Uani 1 1 d . U . . .
O2 O 0.4851(2) 0.1563(11) 0.7165(5) 0.085(3) Uani 1 1 d . U . . .
O3 O 0.47906(19) 0.0955(9) 0.8091(4) 0.067(3) Uani 1 1 d . U . . .
O4 O 0.4235(2) 0.0922(9) 0.8154(4) 0.072(3) Uani 1 1 d . U . . .
O5 O 0.4373(2) 0.2362(9) 0.7595(4) 0.071(3) Uani 1 1 d . U . . .
O6 O 0.38580(18) 0.1788(9) 0.7657(4) 0.062(3) Uani 1 1 d . U . . .
O7 O 0.4606(2) 0.1519(11) 0.6251(5) 0.092(3) Uani 1 1 d . U . . .
O8 O 0.4177(2) 0.1280(12) 0.5714(5) 0.099(4) Uani 1 1 d . U . . .
O9 O 0.4626(3) 0.0598(17) 0.5418(6) 0.144(5) Uani 1 1 d . U . . .
O10 O 0.3279(2) 0.3237(9) 0.6989(5) 0.075(3) Uani 1 1 d . U . . .
O11 O 0.3012(2) 0.1777(9) 0.6711(4) 0.063(2) Uani 1 1 d . U . . .
O12 O 0.2859(2) 0.3403(9) 0.6387(5) 0.078(3) Uani 1 1 d . U . . .
O13 O 0.2702(2) 0.2195(10) 0.5626(5) 0.076(3) Uani 1 1 d . U . . .
O14 O 0.3031(2) 0.0761(9) 0.5788(4) 0.074(3) Uani 1 1 d . U . . .
O15 O 0.2711(2) 0.0722(10) 0.5041(4) 0.076(3) Uani 1 1 d . U . . .
O16 O 0.2964(2) 0.3415(9) 0.4932(4) 0.073(3) Uani 1 1 d . U . . .
O17 O 0.3219(2) 0.2799(9) 0.4162(5) 0.072(3) Uani 1 1 d . U . . .
O18 O 0.2713(2) 0.2181(9) 0.4334(4) 0.073(3) Uani 1 1 d . U . . .
O19 O 0.3053(2) 0.1985(8) 0.3254(4) 0.064(3) Uani 1 1 d . U . . .
O20 O 0.26753(18) 0.0834(8) 0.3571(4) 0.061(3) Uani 1 1 d . U . . .
O21 O 0.30444(19) 0.0226(8) 0.2962(4) 0.059(2) Uani 1 1 d . U . . .
O22 O 0.4109(3) -0.0965(13) 0.2351(7) 0.110(3) Uani 1 1 d . U . . .
O23 O 0.3753(2) 0.0324(12) 0.2292(5) 0.101(4) Uani 1 1 d . U . . .
O24 O 0.4195(2) 0.0442(16) 0.1759(5) 0.134(5) Uani 1 1 d . U . . .
O25 O 0.4107(2) 0.0290(11) 0.4245(5) 0.085(3) Uani 1 1 d . U . . .
O26 O 0.4465(2) -0.0611(10) 0.3683(6) 0.087(3) Uani 1 1 d . U . . .
O27 O 0.4621(2) 0.0097(17) 0.4508(6) 0.149(6) Uani 1 1 d . U . . .
O28 O 0.4652(3) -0.1074(11) 0.2739(6) 0.101(3) Uani 1 1 d . U . . .
O29 O 0.5110(3) -0.1099(15) 0.2351(7) 0.129(5) Uani 1 1 d . U . . .
O30 O 0.4692(3) -0.0404(17) 0.1828(6) 0.133(4) Uani 1 1 d . U . . .
O55 O 0.4153(2) 0.2322(10) 0.6626(4) 0.073(3) Uani 1 1 d . U . . .
O56 O 0.4657(2) 0.3452(12) 0.6769(6) 0.101(4) Uani 1 1 d . U . . .
O57 O 0.3599(2) 0.1713(9) 0.6689(4) 0.066(2) Uani 1 1 d . U . . .
O58 O 0.3609(2) 0.0832(10) 0.5863(4) 0.080(3) Uani 1 1 d . U . . .
O59 O 0.3294(3) -0.0209(10) 0.6686(5) 0.089(3) Uani 1 1 d . U . . .
O60 O 0.3568(2) 0.3109(10) 0.3268(6) 0.089(4) Uani 1 1 d . U . . .
O61 O 0.3697(2) 0.1700(9) 0.4098(4) 0.072(3) Uani 1 1 d . U . . .
O62 O 0.35461(18) 0.0949(8) 0.3259(4) 0.061(2) Uani 1 1 d . U . . .
O63 O 0.3946(2) -0.0559(9) 0.3343(5) 0.078(3) Uani 1 1 d . U . . .
O64 O 0.4231(3) -0.2452(12) 0.3194(10) 0.160(7) Uani 1 1 d . U . . .
C1 C 0.5110(3) 0.2496(9) 0.7969(6) 0.093(4) Uani 1 1 d G U . . .
C2 C 0.5320(3) 0.3031(12) 0.7726(6) 0.118(7) Uani 1 1 d G U . . .
H2A H 0.5397 0.2808 0.7406 0.141 Uiso 1 1 calc R U . . .
C3 C 0.5418(4) 0.3885(13) 0.7946(9) 0.162(10) Uani 1 1 d G U . . .
H3A H 0.5561 0.4242 0.7776 0.195 Uiso 1 1 calc R U . . .
C4 C 0.5306(5) 0.4216(11) 0.8413(9) 0.185(12) Uani 1 1 d G U . . .
H4A H 0.5372 0.4801 0.8564 0.222 Uiso 1 1 calc R U . . .
C5 C 0.5098(5) 0.3691(12) 0.8659(7) 0.164(10) Uani 1 1 d G U . . .
H5A H 0.5022 0.3915 0.8981 0.197 Uiso 1 1 calc R U . . .
C6 C 0.4999(3) 0.2836(11) 0.8437(6) 0.116(7) Uani 1 1 d G U . . .
H6A H 0.4854 0.2483 0.8607 0.139 Uiso 1 1 calc R U . . .
C7 C 0.4095(3) 0.2623(11) 0.8507(4) 0.087(5) Uani 1 1 d G U . . .
C8 C 0.4249(3) 0.3465(12) 0.8588(6) 0.128(8) Uani 1 1 d G U . . .
H8A H 0.4370 0.3693 0.8319 0.153 Uiso 1 1 calc R U . . .
C9 C 0.4230(4) 0.3976(12) 0.9054(7) 0.187(12) Uani 1 1 d G U . . .
H9A H 0.4336 0.4550 0.9103 0.224 Uiso 1 1 calc R U . . .
C10 C 0.4055(4) 0.3649(14) 0.9448(5) 0.172(11) Uani 1 1 d G U . . .
H10G H 0.4041 0.3998 0.9767 0.207 Uiso 1 1 calc R U . . .
C11 C 0.3901(3) 0.2812(14) 0.9374(4) 0.135(9) Uani 1 1 d G U . . .
H11A H 0.3782 0.2585 0.9645 0.162 Uiso 1 1 calc R U . . .
C12 C 0.3919(3) 0.2302(11) 0.8905(5) 0.098(6) Uani 1 1 d G U . . .
H12A H 0.3811 0.1732 0.8856 0.117 Uiso 1 1 calc R U . . .
C13 C 0.4546(4) 0.2360(15) 0.5314(8) 0.147(8) Uani 1 1 d G U . . .
C14 C 0.4754(4) 0.2357(16) 0.4932(10) 0.226(14) Uani 1 1 d G U . . .
H14A H 0.4862 0.1789 0.4879 0.271 Uiso 1 1 calc R U . . .
C15 C 0.4805(5) 0.3171(19) 0.4628(10) 0.233(15) Uani 1 1 d G U . . .
H15A H 0.4948 0.3158 0.4370 0.280 Uiso 1 1 calc R U . . .
C16 C 0.4648(5) 0.4002(15) 0.4703(10) 0.213(14) Uani 1 1 d G U . . .
H16A H 0.4683 0.4560 0.4496 0.255 Uiso 1 1 calc R U . . .
C17 C 0.4441(4) 0.4018(13) 0.5081(9) 0.143(8) Uani 1 1 d G U . . .
H17A H 0.4335 0.4589 0.5134 0.172 Uiso 1 1 calc R U . . .
C18 C 0.4389(4) 0.3198(17) 0.5385(7) 0.150(9) Uani 1 1 d G U . . .
H18A H 0.4245 0.3212 0.5641 0.179 Uiso 1 1 calc R U . . .
C19 C 0.27575(18) 0.2954(7) 0.7360(3) 0.073(4) Uani 1 1 d G U . . .
C20 C 0.25230(16) 0.2360(6) 0.7391(3) 0.086(5) Uani 1 1 d G U . . .
H20A H 0.2499 0.1854 0.7143 0.103 Uiso 1 1 calc R U . . .
C21 C 0.2324(2) 0.2495(8) 0.7778(3) 0.101(6) Uani 1 1 d G U . . .
H21A H 0.2165 0.2084 0.7794 0.122 Uiso 1 1 calc R U . . .
C22 C 0.2357(2) 0.3231(9) 0.8142(3) 0.110(7) Uani 1 1 d G U . . .
H22A H 0.2221 0.3325 0.8408 0.132 Uiso 1 1 calc R U . . .
C23 C 0.2589(2) 0.3828(8) 0.8116(3) 0.099(6) Uani 1 1 d G U . . .
H23A H 0.2611 0.4336 0.8364 0.119 Uiso 1 1 calc R U . . .
C24 C 0.2789(2) 0.3689(7) 0.7728(4) 0.089(5) Uani 1 1 d G U . . .
H24A H 0.2949 0.4097 0.7715 0.107 Uiso 1 1 calc R U . . .
C25 C 0.2478(3) 0.0611(9) 0.5996(4) 0.110(6) Uani 1 1 d G U . . .
C26 C 0.2201(3) 0.0698(10) 0.5840(4) 0.167(10) Uani 1 1 d G U . . .
H26A H 0.2158 0.0995 0.5515 0.201 Uiso 1 1 calc R U . . .
C27 C 0.1986(2) 0.0359(11) 0.6154(5) 0.174(11) Uani 1 1 d G U . . .
H27A H 0.1797 0.0424 0.6043 0.208 Uiso 1 1 calc R U . . .
C28 C 0.2046(3) -0.0074(9) 0.6630(5) 0.174(11) Uani 1 1 d G U . . .
H28A H 0.1899 -0.0308 0.6846 0.209 Uiso 1 1 calc R U . . .
C29 C 0.2321(3) -0.0165(7) 0.6791(5) 0.168(11) Uani 1 1 d G U . . .
H29A H 0.2362 -0.0459 0.7118 0.202 Uiso 1 1 calc R U . . .
C30 C 0.2537(2) 0.0171(7) 0.6474(4) 0.182(11) Uani 1 1 d G U . . .
H30A H 0.2725 0.0100 0.6584 0.218 Uiso 1 1 calc R U . . .
C31 C 0.2767(3) 0.3965(11) 0.4047(6) 0.088(5) Uani 1 1 d G U . . .
C32 C 0.2875(4) 0.4264(14) 0.3567(6) 0.151(10) Uani 1 1 d G U . . .
H32A H 0.3032 0.3938 0.3425 0.181 Uiso 1 1 calc R U . . .
C33 C 0.2757(5) 0.5030(16) 0.3294(6) 0.190(12) Uani 1 1 d G U . . .
H33A H 0.2833 0.5225 0.2968 0.228 Uiso 1 1 calc R U . . .
C34 C 0.2527(5) 0.5509(13) 0.3500(8) 0.172(12) Uani 1 1 d G U . . .
H34A H 0.2446 0.6033 0.3314 0.207 Uiso 1 1 calc R U . . .
C35 C 0.2418(4) 0.5221(13) 0.3976(8) 0.152(10) Uani 1 1 d G U . . .
H35A H 0.2261 0.5552 0.4118 0.182 Uiso 1 1 calc R U . . .
C36 C 0.2536(3) 0.4448(12) 0.4249(6) 0.135(9) Uani 1 1 d G U . . .
H36A H 0.2458 0.4251 0.4574 0.162 Uiso 1 1 calc R U . . .
C37 C 0.2641(2) 0.1415(10) 0.2607(4) 0.069(4) Uani 1 1 d G U . . .
C38 C 0.2528(2) 0.0714(8) 0.2279(5) 0.073(4) Uani 1 1 d G U . . .
H38A H 0.2582 0.0056 0.2320 0.087 Uiso 1 1 calc R U . . .
C39 C 0.2337(3) 0.0959(10) 0.1893(5) 0.094(6) Uani 1 1 d G U . . .
H39A H 0.2261 0.0472 0.1671 0.113 Uiso 1 1 calc R U . . .
C40 C 0.2256(3) 0.1916(11) 0.1830(6) 0.135(9) Uani 1 1 d G U . . .
H40A H 0.2125 0.2086 0.1567 0.162 Uiso 1 1 calc R U . . .
C41 C 0.2368(4) 0.2623(9) 0.2153(7) 0.126(8) Uani 1 1 d G U . . .
H41A H 0.2314 0.3280 0.2109 0.151 Uiso 1 1 calc R U . . .
C42 C 0.2558(3) 0.2375(9) 0.2543(5) 0.104(6) Uani 1 1 d G U . . .
H42A H 0.2632 0.2863 0.2765 0.125 Uiso 1 1 calc R U . . .
C43 C 0.3827(4) -0.075(2) 0.1439(6) 0.174(9) Uani 1 1 d G U . . .
C44 C 0.3706(4) -0.0241(19) 0.1027(9) 0.211(11) Uani 1 1 d G U . . .
H44A H 0.3697 0.0446 0.1041 0.253 Uiso 1 1 calc R U . . .
C45 C 0.3596(4) -0.072(2) 0.0597(7) 0.246(14) Uani 1 1 d G U . . .
H45A H 0.3514 -0.0366 0.0319 0.295 Uiso 1 1 calc R U . . .
C46 C 0.3608(4) -0.172(2) 0.0573(9) 0.259(15) Uani 1 1 d G U . . .
H46A H 0.3533 -0.2056 0.0279 0.311 Uiso 1 1 calc R U . . .
C47 C 0.3728(5) -0.2239(19) 0.0980(12) 0.239(13) Uani 1 1 d G U . . .
H47A H 0.3735 -0.2926 0.0965 0.287 Uiso 1 1 calc R U . . .
C48 C 0.3839(4) -0.175(2) 0.1411(9) 0.213(11) Uani 1 1 d G U . . .
H48A H 0.3923 -0.2112 0.1687 0.256 Uiso 1 1 calc R U . . .
C49 C 0.4274(4) -0.1529(16) 0.4515(11) 0.187(10) Uani 1 1 d G U . . .
C50 C 0.4002(3) -0.1651(17) 0.4695(11) 0.186(12) Uani 1 1 d G U . . .
H50A H 0.3869 -0.1152 0.4638 0.223 Uiso 1 1 calc R U . . .
C51 C 0.3922(3) -0.2489(19) 0.4954(11) 0.217(14) Uani 1 1 d G U . . .
H51A H 0.3736 -0.2561 0.5074 0.261 Uiso 1 1 calc R U . . .
C52 C 0.4115(5) -0.3220(16) 0.5037(13) 0.265(16) Uani 1 1 d G U . . .
H52A H 0.4061 -0.3796 0.5214 0.318 Uiso 1 1 calc R U . . .
C53 C 0.4387(5) -0.3110(19) 0.4862(15) 0.279(17) Uani 1 1 d G U . . .
H53A H 0.4519 -0.3610 0.4922 0.334 Uiso 1 1 calc R U . . .
C54 C 0.4466(4) -0.227(2) 0.4599(14) 0.264(15) Uani 1 1 d G U . . .
H54A H 0.4652 -0.2203 0.4476 0.317 Uiso 1 1 calc R U . . .
C55 C 0.4597(6) -0.223(2) 0.1422(13) 0.218(13) Uani 1 1 d G U . . .
H55A H 0.4541 -0.1656 0.1245 0.261 Uiso 1 1 calc R U . . .
C56 C 0.4726(6) -0.218(2) 0.1909(13) 0.195(10) Uani 1 1 d G U . . .
C57 C 0.4810(7) -0.301(3) 0.2170(13) 0.267(15) Uani 1 1 d G U . . .
H57A H 0.4897 -0.2965 0.2502 0.321 Uiso 1 1 calc R U . . .
C58 C 0.4765(8) -0.391(2) 0.1943(18) 0.327(18) Uani 1 1 d G U . . .
H58A H 0.4822 -0.4482 0.2120 0.393 Uiso 1 1 calc R U . . .
C59 C 0.4637(8) -0.3973(19) 0.1458(18) 0.33(2) Uani 1 1 d G U . . .
H59A H 0.4608 -0.4588 0.1302 0.396 Uiso 1 1 calc R U . . .
C60 C 0.4552(7) -0.314(3) 0.1198(12) 0.275(17) Uani 1 1 d G U . . .
H60A H 0.4462 -0.3185 0.0868 0.330 Uiso 1 1 calc R U . . .
N1 N 0.42115(10) -0.0909(3) 0.77860(19) 0.079(3) Uani 1 1 d G U . . .
O31 O 0.44972(12) -0.0839(5) 0.8627(2) 0.083(3) Uani 1 1 d G U . . .
O32 O 0.42911(16) -0.2133(5) 0.8985(2) 0.139(7) Uani 1 1 d G U . . .
O33 O 0.43448(9) 0.0428(4) 0.71403(18) 0.073(2) Uani 1 1 d G U . . .
O34 O 0.39880(12) 0.0126(4) 0.66003(15) 0.078(3) Uani 1 1 d G U . . .
C61 C 0.43300(13) -0.1583(4) 0.8648(2) 0.095(5) Uani 1 1 d G U . . .
C62 C 0.41642(12) -0.1660(3) 0.8137(2) 0.103(6) Uani 1 1 d G U . . .
C63 C 0.39752(13) -0.2388(3) 0.8014(3) 0.159(10) Uani 1 1 d G U . . .
H63A H 0.3943 -0.2902 0.8254 0.191 Uiso 1 1 calc R U . . .
C64 C 0.38333(13) -0.2365(3) 0.7539(3) 0.170(11) Uani 1 1 d G U . . .
H64A H 0.3704 -0.2863 0.7455 0.204 Uiso 1 1 calc R U . . .
C65 C 0.38807(12) -0.1614(3) 0.7188(2) 0.133(8) Uani 1 1 d G U . . .
H65A H 0.3784 -0.1598 0.6864 0.160 Uiso 1 1 calc R U . . .
C66 C 0.40696(10) -0.0886(3) 0.73115(19) 0.087(5) Uani 1 1 d G U . . .
C67 C 0.41320(10) -0.0054(4) 0.69742(16) 0.076(4) Uani 1 1 d G U . . .
N2 N 0.35412(12) 0.3394(3) 0.7898(2) 0.067(3) Uani 1 1 d G U . . .
O37 O 0.33012(8) 0.1749(4) 0.7847(2) 0.073(3) Uani 1 1 d G U . . .
O38 O 0.31122(11) 0.1855(5) 0.8646(2) 0.112(5) Uani 1 1 d G U . . .
O35 O 0.38109(13) 0.3802(3) 0.7063(2) 0.097(4) Uani 1 1 d G U . . .
O36 O 0.40169(16) 0.5108(3) 0.7409(3) 0.205(13) Uani 1 1 d G U . . .
C68 C 0.32400(10) 0.2154(4) 0.8294(2) 0.085(5) Uani 1 1 d G U . . .
C69 C 0.33734(12) 0.3160(4) 0.8324(2) 0.083(5) Uani 1 1 d G U . . .
C70 C 0.33427(15) 0.3812(4) 0.8734(2) 0.098(6) Uani 1 1 d G U . . .
H70A H 0.3238 0.3633 0.9034 0.118 Uiso 1 1 calc R U . . .
C71 C 0.3457(6) 0.4673(18) 0.8710(10) 0.114(7) Uani 1 1 d . U . . .
H71A H 0.3424 0.5114 0.8988 0.137 Uiso 1 1 calc R U . . .
C72 C 0.3629(5) 0.4976(18) 0.8289(9) 0.098(6) Uani 1 1 d . U . . .
H72A H 0.3719 0.5590 0.8280 0.118 Uiso 1 1 calc R U . . .
C73 C 0.3656(4) 0.4280(15) 0.7880(7) 0.084(5) Uani 1 1 d . U . . .
C74 C 0.3828(5) 0.4473(18) 0.7401(8) 0.090(5) Uani 1 1 d . U . . .
N3 N 0.31737(11) 0.4417(4) 0.57135(18) 0.081(3) Uani 1 1 d G U . . .
O39 O 0.33117(15) 0.2639(4) 0.5783(3) 0.072(2) Uani 1 1 d G U . . .
O40 O 0.37676(13) 0.2946(6) 0.5868(3) 0.085(3) Uani 1 1 d G U . . .
O41 O 0.26470(12) 0.4647(6) 0.5613(3) 0.084(3) Uani 1 1 d G U . . .
O42 O 0.26796(18) 0.6230(6) 0.5440(3) 0.116(5) Uani 1 1 d G U . . .
C75 C 0.35347(13) 0.3172(5) 0.5829(2) 0.077(4) Uani 1 1 d G U . . .
C76 C 0.34548(11) 0.4245(5) 0.5809(2) 0.080(4) Uani 1 1 d G U . . .
C77 C 0.36381(13) 0.5018(5) 0.5868(4) 0.101(6) Uani 1 1 d G U . . .
H77A H 0.3830 0.4900 0.5933 0.121 Uiso 1 1 calc R U . . .
C78 C 0.35400(17) 0.5963(5) 0.5831(5) 0.130(8) Uani 1 1 d G U . . .
H78A H 0.3665 0.6491 0.5871 0.156 Uiso 1 1 calc R U . . .
C79 C 0.32590(18) 0.6134(4) 0.5735(4) 0.111(6) Uani 1 1 d G U . . .
H79A H 0.3192 0.6780 0.5710 0.133 Uiso 1 1 calc R U . . .
C80 C 0.30756(14) 0.5362(4) 0.5677(2) 0.094(5) Uani 1 1 d G U . . .
C81 C 0.27765(15) 0.5461(6) 0.5567(3) 0.093(5) Uani 1 1 d G U . . .
N4 N 0.27943(9) -0.0575(4) 0.43371(16) 0.066(3) Uani 1 1 d G U . . .
O45 O 0.31674(11) 0.0681(5) 0.4125(3) 0.066(3) Uani 1 1 d G U . . .
O46 O 0.35190(9) -0.0383(6) 0.4141(3) 0.079(3) Uani 1 1 d G U . . .
O43 O 0.23046(10) 0.0158(6) 0.4375(3) 0.076(3) Uani 1 1 d G U . . .
O44 O 0.21082(10) -0.1185(7) 0.4698(3) 0.097(4) Uani 1 1 d G U . . .
C82 C 0.32847(9) -0.0168(5) 0.4165(2) 0.061(3) Uani 1 1 d G U . . .
C83 C 0.30625(9) -0.0939(4) 0.4272(2) 0.070(4) Uani 1 1 d G U . . .
C84 C 0.31109(12) -0.1928(4) 0.4315(3) 0.084(5) Uani 1 1 d G U . . .
H84A H 0.3294 -0.2177 0.4270 0.100 Uiso 1 1 calc R U . . .
C85 C 0.28910(15) -0.2553(4) 0.4423(4) 0.105(6) Uani 1 1 d G U . . .
H85A H 0.2924 -0.3229 0.4453 0.126 Uiso 1 1 calc R U . . .
C86 C 0.26228(14) -0.2189(4) 0.4489(3) 0.093(5) Uani 1 1 d G U . . .
H86A H 0.2473 -0.2617 0.4563 0.111 Uiso 1 1 calc R U . . .
C87 C 0.25744(10) -0.1200(5) 0.4446(2) 0.075(4) Uani 1 1 d G U . . .
C88 C 0.23013(9) -0.0739(6) 0.4516(2) 0.079(4) Uani 1 1 d G U . . .
N5 N 0.32354(11) -0.0477(6) 0.2072(2) 0.100(4) Uani 1 1 d G U . . .
O49 O 0.3271(2) 0.1365(6) 0.2060(3) 0.105(4) Uani 1 1 d G U . . .
O50 O 0.3042(2) 0.1526(8) 0.1302(4) 0.191(9) Uani 1 1 d G U . . .
O47 O 0.34618(17) -0.1221(6) 0.2885(3) 0.097(3) Uani 1 1 d G U . . .
O48 O 0.3427(2) -0.2741(6) 0.2590(5) 0.163(8) Uani 1 1 d G U . . .
C89 C 0.31311(17) 0.1079(7) 0.1650(3) 0.128(6) Uani 1 1 d G U . . .
C90 C 0.30977(13) -0.0023(7) 0.1661(2) 0.117(5) Uani 1 1 d G U . . .
C91 C 0.29504(18) -0.0571(9) 0.1298(3) 0.137(8) Uani 1 1 d G U . . .
H91A H 0.2857 -0.0260 0.1017 0.165 Uiso 1 1 calc R U . . .
C92 C 0.2940(2) -0.1573(9) 0.1346(4) 0.146(8) Uani 1 1 d G U . . .
H92A H 0.2839 -0.1947 0.1098 0.175 Uiso 1 1 calc R U . . .
C93 C 0.30781(18) -0.2027(7) 0.1757(4) 0.132(7) Uani 1 1 d G U . . .
H93A H 0.3072 -0.2712 0.1790 0.158 Uiso 1 1 calc R U . . .
C94 C 0.32254(13) -0.1479(6) 0.2120(3) 0.115(5) Uani 1 1 d G U . . .
C95 C 0.33812(15) -0.1885(6) 0.2563(3) 0.109(5) Uani 1 1 d G U . . .
N6 N 0.44046(14) 0.2060(7) 0.2116(3) 0.138(5) Uani 1 1 d G U . . .
O51 O 0.43631(17) 0.0683(6) 0.2776(3) 0.074(3) Uani 1 1 d G U . . .
O52 O 0.41342(18) 0.1570(7) 0.3370(3) 0.082(3) Uani 1 1 d G U . . .
O53 O 0.4655(2) 0.1544(12) 0.1277(3) 0.190(7) Uani 1 1 d G U . . .
O54 O 0.4685(3) 0.3051(14) 0.0963(5) 0.334(19) Uani 1 1 d G U . . .
C96 C 0.42391(13) 0.1448(6) 0.2964(3) 0.086(4) Uani 1 1 d G U . . .
C97 C 0.42520(17) 0.2273(6) 0.2565(3) 0.141(8) Uani 1 1 d G U . . .
C98 C 0.4131(3) 0.3181(7) 0.2624(5) 0.235(14) Uani 1 1 d G U . . .
H98A H 0.4026 0.3326 0.2931 0.281 Uiso 1 1 calc R U . . .
C99 C 0.4163(4) 0.3877(8) 0.2236(7) 0.305(17) Uani 1 1 d G U . . .
H99A H 0.4080 0.4497 0.2276 0.366 Uiso 1 1 calc R U . . .
C100 C 0.4316(3) 0.3664(9) 0.1788(6) 0.286(15) Uani 1 1 d G U . . .
H10H H 0.4337 0.4140 0.1522 0.344 Uiso 1 1 calc R U . . .
C101 C 0.4436(2) 0.2756(9) 0.1728(4) 0.198(9) Uani 1 1 d G U . . .
C102 C 0.4605(2) 0.2462(12) 0.1276(4) 0.226(11) Uani 1 1 d G U . . .
C103 C 0.3592(5) 0.058(2) 0.5310(9) 0.133(11) Uani 1 1 d . U . . .
H10A H 0.3778 0.0399 0.5182 0.200 Uiso 1 1 calc R U . . .
H10B H 0.3464 0.0034 0.5264 0.200 Uiso 1 1 calc R U . . .
H10C H 0.3524 0.1139 0.5111 0.200 Uiso 1 1 calc R U . . .
C104 C 0.3844(5) 0.2350(18) 0.4368(13) 0.148(12) Uani 1 1 d . U . . .
H10D H 0.3999 0.2025 0.4546 0.222 Uiso 1 1 calc R U . . .
H10E H 0.3918 0.2840 0.4128 0.222 Uiso 1 1 calc R U . . .
H10F H 0.3723 0.2661 0.4628 0.222 Uiso 1 1 calc R U . . .
Mn13 Mn 0.4996(4) 0.0089(19) 0.9961(2) 0.204(6) Uani 0.5 1 d G U P A -1
O65 O 0.5030(8) 0.065(3) 1.0754(4) 0.35(3) Uani 0.5 1 d G U P A -1
O66 O 0.4962(7) -0.047(2) 0.9168(5) 0.196(13) Uani 0.5 1 d G U P A -1
O67 O 0.4710(8) 0.123(2) 0.9718(11) 0.25(2) Uani 0.5 1 d G U P A -1
O68 O 0.5282(7) -0.105(3) 1.0205(11) 0.42(4) Uani 0.5 1 d G U P A -1
O67A O 0.4660(6) -0.090(2) 1.0164(10) 0.214(15) Uani 0.5 1 d G U P A -1
O68A O 0.5332(7) 0.108(3) 0.9758(10) 0.36(3) Uani 0.5 1 d G U P A -1
O69 O 0.4566(10) -0.144(2) 0.6006(13) 0.314(18) Uani 1 1 d . U . B -1
O70 O 0.4833(9) 0.220(3) 0.3815(12) 0.334(18) Uani 1 1 d . U . C -1

loop_
_atom_site_aniso_label
_atom_site_aniso_U_11
_atom_site_aniso_U_22
_atom_site_aniso_U_33
_atom_site_aniso_U_23
_atom_site_aniso_U_13
_atom_site_aniso_U_12
Mn1 0.0461(15) 0.128(2) 0.0388(13) 0.0057(15) -0.0001(11) -0.0007(15)
Mn2 0.0441(14) 0.138(3) 0.0438(14) 0.0169(16) 0.0038(12) 0.0042(15)
Mn3 0.0514(15) 0.135(3) 0.0377(13) -0.0063(16) 0.0015(11) 0.0189(16)
Mn4 0.0523(15) 0.103(2) 0.0400(13) -0.0049(14) 0.0039(11) 0.0033(14)
Mn5 0.0525(15) 0.110(2) 0.0462(14) -0.0074(15) -0.0044(12) 0.0145(15)
Mn6 0.0548(15) 0.108(2) 0.0454(14) -0.0046(15) 0.0016(12) 0.0124(14)
Mn7 0.0391(13) 0.107(2) 0.0467(14) 0.0035(15) -0.0020(11) -0.0073(13)
Mn8 0.0394(13) 0.0867(19) 0.0506(14) -0.0064(14) 0.0017(11) -0.0069(12)
Mn9 0.0359(13) 0.101(2) 0.0486(14) -0.0078(14) -0.0017(11) 0.0000(13)
Mn10 0.0382(13) 0.127(2) 0.0487(15) -0.0139(16) 0.0000(11) -0.0081(15)
Mn11 0.0444(15) 0.098(2) 0.108(2) -0.0194(19) 0.0149(15) -0.0041(14)
Mn12 0.0340(15) 0.268(5) 0.0611(19) 0.019(2) -0.0016(14) -0.004(2)
P1 0.046(2) 0.119(4) 0.050(2) 0.014(2) 0.0042(19) 0.002(2)
P2 0.046(2) 0.119(4) 0.040(2) 0.007(2) 0.0025(18) -0.002(2)
P3 0.055(3) 0.222(6) 0.040(2) 0.024(3) 0.011(2) 0.044(3)
P4 0.060(3) 0.109(4) 0.049(2) -0.006(3) 0.006(2) 0.016(3)
P5 0.055(2) 0.104(3) 0.043(2) 0.003(2) 0.0004(19) 0.000(2)
P6 0.046(2) 0.090(3) 0.048(2) -0.003(2) 0.0042(18) 0.002(2)
P7 0.041(2) 0.100(3) 0.045(2) 0.002(2) -0.0006(17) -0.006(2)
P8 0.047(3) 0.252(8) 0.066(3) -0.046(4) 0.006(2) -0.010(4)
P9 0.045(3) 0.200(6) 0.072(3) 0.047(4) 0.009(2) 0.019(3)
P10 0.044(3) 0.193(6) 0.126(5) -0.051(5) 0.022(3) -0.009(3)
K1 0.129(6) 0.289(10) 0.044(3) 0.000 0.000 0.107(6)
K2 0.055(4) 0.395(15) 0.071(4) 0.000 0.000 -0.068(6)
O1 0.041(6) 0.142(10) 0.064(6) 0.014(6) 0.014(4) 0.020(6)
O2 0.047(5) 0.156(9) 0.053(5) 0.030(5) 0.003(4) 0.006(6)
O3 0.034(5) 0.127(8) 0.040(5) 0.024(5) -0.001(4) 0.004(5)
O4 0.047(5) 0.121(7) 0.048(6) 0.019(5) 0.012(5) 0.000(5)
O5 0.036(5) 0.134(8) 0.042(5) -0.001(5) 0.011(4) -0.015(6)
O6 0.032(4) 0.111(8) 0.044(5) -0.007(5) 0.003(4) -0.006(5)
O7 0.048(6) 0.177(9) 0.052(5) 0.020(6) 0.014(4) 0.023(6)
O8 0.060(5) 0.188(12) 0.049(6) -0.010(7) 0.003(5) 0.036(6)
O9 0.098(10) 0.271(14) 0.064(7) -0.019(8) -0.009(7) 0.082(11)
O10 0.066(6) 0.103(8) 0.057(7) -0.011(6) -0.004(5) 0.012(5)
O11 0.050(5) 0.102(7) 0.038(5) 0.000(5) -0.005(4) 0.006(5)
O12 0.072(7) 0.102(8) 0.060(5) 0.005(5) 0.007(5) 0.023(6)
O13 0.060(6) 0.109(6) 0.058(6) 0.012(6) -0.003(6) -0.001(5)
O14 0.068(5) 0.110(8) 0.043(6) -0.006(5) -0.009(5) 0.009(5)
O15 0.059(6) 0.123(9) 0.048(5) 0.005(5) -0.009(5) -0.018(7)
O16 0.059(6) 0.110(9) 0.049(5) 0.005(5) 0.005(5) 0.010(6)
O17 0.036(5) 0.106(7) 0.074(7) -0.023(6) 0.007(5) -0.009(5)
O18 0.051(6) 0.119(6) 0.048(6) 0.007(5) 0.016(5) -0.004(5)
O19 0.045(5) 0.092(7) 0.056(6) -0.001(5) 0.007(4) -0.003(4)
O20 0.026(5) 0.102(8) 0.054(5) -0.005(5) -0.004(4) -0.012(5)
O21 0.033(5) 0.089(7) 0.056(6) -0.005(5) -0.007(4) -0.007(4)
O22 0.059(7) 0.161(10) 0.112(7) -0.068(7) 0.031(6) -0.028(6)
O23 0.030(5) 0.204(12) 0.069(7) -0.050(7) 0.003(5) -0.019(6)
O24 0.041(6) 0.316(15) 0.045(6) -0.002(8) 0.004(5) -0.010(7)
O25 0.039(5) 0.160(10) 0.056(6) 0.002(6) 0.003(4) 0.009(5)
O26 0.044(5) 0.126(8) 0.092(6) 0.017(6) 0.008(5) 0.020(5)
O27 0.031(6) 0.347(19) 0.069(7) 0.008(9) -0.004(5) 0.019(9)
O28 0.058(6) 0.122(9) 0.121(7) -0.014(7) 0.023(6) -0.010(6)
O29 0.038(6) 0.227(16) 0.121(10) -0.004(9) 0.015(6) 0.018(8)
O30 0.055(7) 0.276(11) 0.069(8) -0.035(8) -0.010(6) 0.005(9)
O55 0.050(5) 0.127(8) 0.041(5) 0.014(5) 0.002(4) 0.003(5)
O56 0.040(6) 0.160(8) 0.103(10) 0.048(8) 0.020(6) -0.010(6)
O57 0.054(5) 0.104(7) 0.041(5) 0.003(4) -0.001(4) 0.014(5)
O58 0.056(5) 0.131(8) 0.051(6) -0.017(6) -0.012(4) 0.033(5)
O59 0.109(9) 0.099(7) 0.058(7) -0.008(6) -0.020(6) 0.014(6)
O60 0.067(7) 0.103(7) 0.097(9) 0.003(7) 0.023(6) -0.033(6)
O61 0.041(5) 0.114(7) 0.060(6) -0.033(5) 0.003(4) -0.011(5)
O62 0.028(4) 0.099(6) 0.056(5) -0.012(5) -0.001(4) -0.005(4)
O63 0.049(5) 0.096(7) 0.087(7) -0.010(6) 0.006(5) 0.003(5)
O64 0.076(10) 0.100(7) 0.30(2) -0.013(9) 0.079(12) -0.007(7)
C1 0.091(12) 0.096(10) 0.091(11) 0.039(7) -0.005(9) 0.006(8)
C2 0.117(16) 0.119(15) 0.117(16) 0.023(13) -0.017(12) -0.032(12)
C3 0.22(3) 0.091(16) 0.18(2) 0.010(15) 0.023(19) -0.036(15)
C4 0.24(3) 0.13(2) 0.18(3) -0.021(17) 0.03(2) -0.059(18)
C5 0.26(3) 0.067(14) 0.16(2) 0.016(12) 0.026(19) -0.021(16)
C6 0.17(2) 0.082(13) 0.091(13) 0.019(9) -0.001(12) -0.004(13)
C7 0.057(10) 0.159(13) 0.045(8) -0.021(9) 0.005(6) 0.002(9)
C8 0.115(17) 0.182(19) 0.086(14) -0.048(13) 0.037(13) -0.033(13)
C9 0.17(2) 0.26(3) 0.13(2) -0.106(18) 0.064(17) -0.067(19)
C10 0.16(2) 0.29(3) 0.068(13) -0.081(17) 0.023(13) -0.044(19)
C11 0.131(18) 0.24(2) 0.031(9) -0.028(12) 0.012(10) -0.014(16)
C12 0.075(12) 0.161(17) 0.056(9) -0.013(10) 0.012(8) 0.014(11)
C13 0.063(12) 0.260(15) 0.119(15) 0.076(14) 0.014(10) 0.054(11)
C14 0.21(3) 0.25(3) 0.22(3) 0.13(2) 0.126(19) 0.08(2)
C15 0.24(3) 0.23(3) 0.23(3) 0.12(2) 0.13(2) 0.08(2)
C16 0.22(3) 0.19(2) 0.23(3) 0.06(2) 0.11(2) 0.02(2)
C17 0.125(19) 0.171(16) 0.13(2) -0.022(15) 0.013(15) -0.015(16)
C18 0.16(2) 0.195(17) 0.094(17) -0.003(15) 0.032(15) 0.017(16)
C19 0.069(9) 0.096(12) 0.054(8) 0.004(7) 0.007(7) 0.035(8)
C20 0.044(8) 0.155(16) 0.058(10) -0.006(10) 0.003(7) 0.031(8)
C21 0.094(12) 0.146(17) 0.065(11) 0.009(10) 0.027(9) 0.033(11)
C22 0.111(14) 0.137(18) 0.081(13) 0.005(11) 0.037(12) 0.063(11)
C23 0.128(15) 0.123(15) 0.046(9) -0.004(10) 0.016(10) 0.053(11)
C24 0.090(12) 0.102(13) 0.075(11) -0.008(9) 0.013(9) 0.049(9)
C25 0.085(9) 0.150(16) 0.095(12) 0.038(12) 0.012(10) -0.013(12)
C26 0.079(10) 0.22(3) 0.20(2) 0.05(2) 0.056(12) -0.001(16)
C27 0.108(13) 0.25(3) 0.16(2) 0.05(2) 0.067(15) -0.010(19)
C28 0.164(17) 0.20(3) 0.16(2) 0.033(19) 0.050(19) 0.03(2)
C29 0.160(18) 0.23(3) 0.113(18) 0.030(18) 0.064(15) 0.01(2)
C30 0.179(18) 0.23(3) 0.13(2) 0.090(19) 0.038(15) -0.03(2)
C31 0.070(11) 0.127(11) 0.066(9) 0.011(9) -0.020(8) 0.020(8)
C32 0.19(2) 0.17(2) 0.094(16) 0.044(14) 0.030(14) 0.084(17)
C33 0.28(3) 0.18(2) 0.106(19) 0.064(16) 0.059(18) 0.11(2)
C34 0.21(3) 0.16(2) 0.15(2) 0.072(18) 0.035(18) 0.087(18)
C35 0.16(2) 0.122(19) 0.18(2) 0.065(16) 0.040(17) 0.060(15)
C36 0.149(19) 0.127(18) 0.128(18) 0.042(14) 0.027(14) 0.073(14)
C37 0.048(8) 0.108(11) 0.051(8) -0.002(8) 0.001(6) 0.008(8)
C38 0.045(9) 0.118(12) 0.054(9) 0.001(9) 0.002(6) 0.003(8)
C39 0.083(13) 0.131(13) 0.068(11) -0.010(12) -0.036(9) -0.005(12)
C40 0.17(2) 0.153(16) 0.084(15) -0.021(14) -0.075(14) 0.048(16)
C41 0.143(19) 0.115(14) 0.121(18) 0.008(13) -0.066(14) 0.008(14)
C42 0.102(15) 0.115(12) 0.097(15) -0.011(11) -0.035(11) 0.021(12)
C43 0.078(14) 0.35(2) 0.094(12) -0.095(14) 0.019(10) -0.010(15)
C44 0.053(13) 0.47(3) 0.107(15) -0.103(18) -0.028(12) 0.02(2)
C45 0.102(19) 0.49(4) 0.145(19) -0.14(2) -0.040(16) 0.03(3)
C46 0.10(2) 0.48(4) 0.20(3) -0.13(3) 0.029(19) -0.04(3)
C47 0.14(2) 0.41(3) 0.17(3) -0.15(2) 0.031(19) -0.04(2)
C48 0.110(19) 0.34(2) 0.19(2) -0.146(19) 0.045(16) -0.06(2)
C49 0.099(13) 0.241(15) 0.22(2) 0.135(18) 0.069(15) 0.061(10)
C50 0.077(12) 0.27(3) 0.21(3) 0.16(2) 0.028(16) 0.029(14)
C51 0.098(16) 0.28(3) 0.27(3) 0.19(3) 0.01(2) 0.023(16)
C52 0.15(2) 0.26(3) 0.39(4) 0.19(3) 0.06(3) 0.04(2)
C53 0.17(2) 0.24(3) 0.43(4) 0.19(3) 0.12(3) 0.09(2)
C54 0.15(2) 0.25(2) 0.39(4) 0.17(3) 0.14(3) 0.095(18)
C55 0.20(3) 0.24(2) 0.21(3) -0.12(2) 0.02(2) -0.06(2)
C56 0.15(2) 0.234(12) 0.20(2) -0.096(16) 0.038(18) -0.032(19)
C57 0.27(3) 0.212(13) 0.32(3) -0.07(2) -0.02(3) -0.04(3)
C58 0.36(4) 0.242(15) 0.38(4) -0.11(3) -0.08(4) 0.00(3)
C59 0.38(4) 0.24(3) 0.36(4) -0.12(3) -0.06(4) 0.00(4)
C60 0.33(4) 0.23(3) 0.27(3) -0.11(2) 0.00(3) -0.06(3)
N1 0.041(7) 0.129(9) 0.068(8) 0.005(6) 0.005(6) 0.011(6)
O31 0.080(8) 0.117(9) 0.053(6) 0.008(6) 0.005(6) -0.001(6)
O32 0.102(11) 0.189(17) 0.125(13) 0.087(12) -0.017(10) -0.028(11)
O33 0.047(6) 0.131(7) 0.039(5) -0.001(5) 0.003(4) 0.010(5)
O34 0.068(7) 0.120(7) 0.046(6) -0.027(5) -0.016(5) 0.032(6)
C61 0.099(14) 0.123(15) 0.063(9) 0.002(9) 0.021(9) -0.011(10)
C62 0.082(13) 0.124(14) 0.103(12) 0.023(10) -0.004(10) -0.017(10)
C63 0.100(17) 0.20(2) 0.17(2) 0.033(17) -0.033(15) -0.071(15)
C64 0.13(2) 0.18(2) 0.20(2) 0.049(17) -0.063(18) -0.061(17)
C65 0.117(17) 0.125(17) 0.16(2) 0.004(13) -0.038(15) -0.029(13)
C66 0.040(9) 0.130(13) 0.092(11) 0.010(9) -0.018(8) 0.005(8)
C67 0.034(8) 0.128(11) 0.066(9) 0.002(8) 0.003(6) 0.014(7)
N2 0.074(9) 0.085(8) 0.043(6) 0.005(6) 0.006(5) 0.015(6)
O37 0.057(6) 0.118(8) 0.045(5) -0.002(5) 0.000(5) -0.011(6)
O38 0.105(10) 0.177(14) 0.053(7) 0.027(9) 0.028(7) -0.025(9)
O35 0.098(9) 0.139(9) 0.055(7) -0.010(6) 0.027(6) -0.043(8)
O36 0.25(2) 0.132(16) 0.24(3) -0.079(16) 0.13(2) -0.098(15)
C68 0.095(13) 0.107(11) 0.055(9) 0.019(8) 0.017(9) 0.005(10)
C69 0.096(13) 0.103(11) 0.049(8) 0.001(7) 0.020(8) 0.012(9)
C70 0.136(17) 0.110(13) 0.047(9) -0.005(9) 0.018(10) 0.025(12)
C71 0.147(19) 0.111(13) 0.084(13) -0.041(13) 0.030(12) 0.017(13)
C72 0.102(14) 0.112(13) 0.081(12) -0.026(10) 0.011(10) 0.002(12)
C73 0.102(13) 0.094(10) 0.055(9) 0.000(8) 0.004(8) 0.004(9)
C74 0.093(14) 0.121(13) 0.055(9) -0.006(9) 0.003(9) -0.015(10)
N3 0.075(7) 0.106(7) 0.062(8) 0.001(8) 0.003(7) -0.005(5)
O39 0.067(5) 0.106(6) 0.042(5) -0.001(5) 0.003(5) 0.007(5)
O40 0.062(6) 0.130(8) 0.064(7) 0.008(6) -0.006(6) 0.006(5)
O41 0.075(7) 0.119(7) 0.058(7) 0.004(7) 0.010(6) 0.021(6)
O42 0.163(14) 0.119(10) 0.067(9) 0.024(8) 0.031(9) 0.047(10)
C75 0.066(7) 0.122(9) 0.044(8) 0.001(9) -0.016(8) 0.002(7)
C76 0.074(8) 0.112(8) 0.052(9) -0.005(10) 0.011(8) -0.011(6)
C77 0.089(11) 0.133(11) 0.080(13) -0.018(13) 0.029(11) -0.034(9)
C78 0.121(12) 0.119(11) 0.15(2) -0.019(17) 0.022(16) -0.033(13)
C79 0.118(11) 0.112(11) 0.103(16) -0.036(13) 0.052(13) -0.013(10)
C80 0.100(9) 0.108(9) 0.073(12) -0.025(12) 0.013(11) -0.002(7)
C81 0.107(10) 0.116(10) 0.056(11) 0.018(12) 0.017(10) 0.015(8)
N4 0.043(5) 0.124(7) 0.030(6) 0.002(6) -0.008(5) -0.022(5)
O45 0.038(5) 0.102(6) 0.058(6) 0.005(6) -0.003(4) -0.011(4)
O46 0.051(5) 0.103(7) 0.082(8) 0.002(6) 0.008(6) 0.003(5)
O43 0.045(5) 0.140(8) 0.041(6) -0.003(7) -0.002(4) -0.014(5)
O44 0.072(8) 0.147(12) 0.070(8) 0.004(8) 0.013(7) -0.035(8)
C82 0.046(6) 0.097(9) 0.039(8) 0.009(8) -0.010(7) -0.002(6)
C83 0.053(7) 0.093(8) 0.063(10) -0.005(9) -0.015(8) -0.005(6)
C84 0.055(9) 0.105(9) 0.092(13) 0.018(12) -0.001(10) -0.009(7)
C85 0.086(11) 0.108(12) 0.122(17) 0.024(14) 0.012(13) -0.018(8)
C86 0.065(9) 0.121(10) 0.092(14) 0.006(13) -0.003(10) -0.030(9)
C87 0.069(7) 0.112(8) 0.046(8) 0.017(10) 0.001(8) -0.021(7)
C88 0.049(7) 0.144(12) 0.043(9) 0.016(10) -0.004(7) -0.025(7)
N5 0.047(8) 0.191(10) 0.062(8) -0.030(7) 0.010(6) -0.034(9)
O49 0.065(7) 0.188(10) 0.062(7) 0.021(7) -0.005(6) -0.019(7)
O50 0.177(18) 0.34(2) 0.059(9) 0.069(14) -0.032(11) -0.051(19)
O47 0.058(7) 0.114(7) 0.121(10) -0.047(6) -0.010(7) 0.011(6)
O48 0.114(13) 0.133(10) 0.24(2) -0.087(13) -0.026(14) -0.010(11)
C89 0.088(14) 0.242(14) 0.055(10) 0.010(12) -0.014(9) -0.009(16)
C90 0.057(11) 0.252(13) 0.042(8) -0.023(10) 0.005(7) -0.037(13)
C91 0.086(14) 0.284(19) 0.043(10) -0.043(14) -0.004(9) -0.024(17)
C92 0.066(13) 0.27(2) 0.099(14) -0.078(17) 0.019(10) -0.027(17)
C93 0.073(13) 0.215(17) 0.107(15) -0.076(13) 0.018(10) -0.035(14)
C94 0.034(9) 0.186(11) 0.125(13) -0.064(10) 0.002(8) -0.031(11)
C95 0.049(10) 0.144(9) 0.135(14) -0.071(10) 0.007(9) 0.011(12)
N6 0.036(8) 0.232(10) 0.147(12) 0.089(9) 0.016(8) 0.007(9)
O51 0.039(6) 0.129(7) 0.053(5) -0.001(5) -0.007(4) -0.006(5)
O52 0.053(6) 0.115(8) 0.079(7) -0.016(6) 0.014(5) -0.014(6)
O53 0.069(10) 0.413(19) 0.088(9) 0.095(12) 0.008(8) -0.009(13)
O54 0.21(3) 0.53(3) 0.26(3) 0.27(3) 0.10(2) 0.07(3)
C96 0.075(12) 0.113(9) 0.070(9) 0.000(8) -0.006(8) -0.012(9)
C97 0.074(13) 0.172(13) 0.176(16) 0.079(12) 0.049(13) 0.007(13)
C98 0.24(3) 0.16(2) 0.30(3) 0.103(19) 0.12(3) 0.04(2)
C99 0.35(4) 0.23(2) 0.33(4) 0.16(2) 0.11(3) 0.08(3)
C100 0.23(3) 0.31(2) 0.32(3) 0.20(2) 0.08(3) 0.05(2)
C101 0.088(16) 0.314(17) 0.191(19) 0.147(16) 0.028(15) 0.004(18)
C102 0.098(19) 0.40(2) 0.18(2) 0.141(18) 0.035(16) -0.02(2)
C103 0.083(15) 0.24(3) 0.075(12) -0.066(16) 0.038(10) -0.047(17)
C104 0.110(18) 0.107(17) 0.23(3) -0.071(18) -0.085(19) 0.021(14)
Mn13 0.054(3) 0.514(19) 0.045(3) 0.084(12) 0.009(9) 0.026(7)
O65 0.61(9) 0.34(6) 0.088(16) 0.09(2) 0.00(3) -0.24(5)
O66 0.205(18) 0.216(18) 0.168(13) 0.005(11) 0.010(12) 0.018(13)
O67 0.31(5) 0.29(3) 0.16(4) 0.04(3) 0.11(4) 0.08(3)
O68 0.21(3) 0.82(9) 0.22(4) 0.23(6) 0.11(3) 0.26(5)
O67A 0.19(2) 0.25(2) 0.21(2) -0.02(2) 0.05(2) 0.023(17)
O68A 0.27(5) 0.62(8) 0.20(5) -0.13(5) 0.12(5) -0.19(5)
O69 0.55(5) 0.185(9) 0.21(3) -0.060(11) -0.20(3) 0.062(19)
O70 0.47(4) 0.340(16) 0.19(2) -0.154(16) 0.16(3) -0.28(2)

loop_
_atom_type_symbol
_atom_type_description
_atom_type_scat_dispersion_real
_atom_type_scat_dispersion_imag
_atom_type_scat_source
C C 0.0181 0.0091 'International Tables Vol C Tables 4.2.6.8 and 6.1.1.4'
H H 0.0000 0.0000 'International Tables Vol C Tables 4.2.6.8 and 6.1.1.4'
N N 0.0311 0.0180 'International Tables Vol C Tables 4.2.6.8 and 6.1.1.4'
O O 0.0492 0.0322 'International Tables Vol C Tables 4.2.6.8 and 6.1.1.4'
P P 0.2955 0.4335 'International Tables Vol C Tables 4.2.6.8 and 6.1.1.4'
K K 0.3868 1.0657 'International Tables Vol C Tables 4.2.6.8 and 6.1.1.4'
Mn Mn -0.5299 2.8052 'International Tables Vol C Tables 4.2.6.8 and 6.1.1.4'

loop_
_geom_angle_atom_site_label_1
_geom_angle_atom_site_label_2
_geom_angle_atom_site_label_3
_geom_angle
_geom_angle_site_symmetry_1
_geom_angle_site_symmetry_3
O4 Mn1 O1 168.6(5) . 2_655
O4 Mn1 O3 90.8(5) . .
O1 Mn1 O3 92.9(5) 2_655 .
O4 Mn1 N1 89.5(4) . .
O1 Mn1 N1 87.1(4) 2_655 .
O3 Mn1 N1 178.2(4) . .
O4 Mn1 O31 95.9(4) . .
O1 Mn1 O31 93.8(4) 2_655 .
O3 Mn1 O31 102.2(4) . .
N1 Mn1 O31 76.0(2) . .
O4 Mn1 O33 83.4(4) . .
O1 Mn1 O33 85.2(4) 2_655 .
O3 Mn1 O33 107.0(4) . .
N1 Mn1 O33 74.75(18) . .
O31 Mn1 O33 150.7(3) . .
O55 Mn2 O7 89.0(5) . .
O55 Mn2 O2 176.4(6) . .
O7 Mn2 O2 87.4(5) . .
O55 Mn2 O5 90.9(5) . .
O7 Mn2 O5 177.0(6) . .
O2 Mn2 O5 92.7(5) . .
O55 Mn2 O56 90.1(5) . .
O7 Mn2 O56 93.4(6) . .
O2 Mn2 O56 90.8(5) . .
O5 Mn2 O56 89.7(6) . .
O55 Mn2 O33 93.8(4) . .
O7 Mn2 O33 90.6(5) . .
O2 Mn2 O33 85.6(5) . .
O5 Mn2 O33 86.4(4) . .
O56 Mn2 O33 174.5(4) . .
O55 Mn2 K1 129.8(4) . .
O7 Mn2 K1 47.8(4) . .
O2 Mn2 K1 46.7(4) . .
O5 Mn2 K1 130.7(4) . .
O56 Mn2 K1 113.1(3) . .
O33 Mn2 K1 67.14(13) . .
O57 Mn3 O8 175.7(6) . .
O57 Mn3 O58 79.8(5) . .
O8 Mn3 O58 95.8(6) . .
O57 Mn3 O55 93.2(5) . .
O8 Mn3 O55 91.1(5) . .
O58 Mn3 O55 172.5(5) . .
O57 Mn3 O34 89.3(4) . .
O8 Mn3 O34 90.4(5) . .
O58 Mn3 O34 85.1(4) . .
O55 Mn3 O34 97.7(4) . .
O57 Mn3 O40 85.6(4) . .
O8 Mn3 O40 94.6(5) . .
O58 Mn3 O40 92.8(5) . .
O55 Mn3 O40 83.8(4) . .
O34 Mn3 O40 174.8(3) . .
O57 Mn3 Mn5 40.6(3) . .
O8 Mn3 Mn5 135.1(4) . .
O58 Mn3 Mn5 40.1(3) . .
O55 Mn3 Mn5 132.6(3) . .
O34 Mn3 Mn5 92.7(2) . .
O40 Mn3 Mn5 82.6(2) . .
O57 Mn4 O10 91.0(5) . .
O57 Mn4 O6 93.3(5) . .
O10 Mn4 O6 175.7(5) . .
O57 Mn4 N2 175.1(4) . .
O10 Mn4 N2 85.7(4) . .
O6 Mn4 N2 90.0(4) . .
O57 Mn4 O37 108.1(4) . .
O10 Mn4 O37 95.0(4) . .
O6 Mn4 O37 83.3(3) . .
N2 Mn4 O37 75.81(17) . .
O57 Mn4 O35 101.6(4) . .
O10 Mn4 O35 79.9(4) . .
O6 Mn4 O35 99.6(4) . .
N2 Mn4 O35 74.4(2) . .
O37 Mn4 O35 150.0(3) . .
O58 Mn5 O57 80.7(5) . .
O58 Mn5 O14 94.6(5) . .
O57 Mn5 O14 174.2(5) . .
O58 Mn5 O11 173.1(6) . .
O57 Mn5 O11 94.1(5) . .
O14 Mn5 O11 90.4(5) . .
O58 Mn5 O59 91.5(6) . .
O57 Mn5 O59 93.8(5) . .
O14 Mn5 O59 89.7(5) . .
O11 Mn5 O59 93.2(5) . .
O58 Mn5 O39 86.2(5) . .
O57 Mn5 O39 89.5(4) . .
O14 Mn5 O39 86.8(4) . .
O11 Mn5 O39 89.4(4) . .
O59 Mn5 O39 175.6(4) . .
O58 Mn5 Mn3 41.0(4) . .
O57 Mn5 Mn3 40.5(3) . .
O14 Mn5 Mn3 134.2(4) . .
O11 Mn5 Mn3 133.0(4) . .
O59 Mn5 Mn3 100.0(4) . .
O39 Mn5 Mn3 80.7(2) . .
O13 Mn6 O12 91.5(6) . .
O13 Mn6 O16 94.9(6) . .
O12 Mn6 O16 173.2(6) . .
O13 Mn6 N3 171.5(4) . .
O12 Mn6 N3 88.1(4) . .
O16 Mn6 N3 85.8(4) . .
O13 Mn6 O39 96.2(4) . .
O12 Mn6 O39 89.3(4) . .
O16 Mn6 O39 92.3(4) . .
N3 Mn6 O39 75.3(2) . .
O13 Mn6 O41 113.4(4) . .
O12 Mn6 O41 86.6(4) . .
O16 Mn6 O41 88.7(4) . .
N3 Mn6 O41 75.1(3) . .
O39 Mn6 O41 150.3(3) . .
O18 Mn7 O15 92.5(5) . .
O18 Mn7 O20 91.9(5) . .
O15 Mn7 O20 172.1(5) . .
O18 Mn7 N4 168.6(4) . .
O15 Mn7 N4 83.5(5) . .
O20 Mn7 N4 93.3(4) . .
O18 Mn7 O43 114.7(4) . .
O15 Mn7 O43 83.0(4) . .
O20 Mn7 O43 89.2(3) . .
N4 Mn7 O43 75.6(2) . .
O18 Mn7 O45 96.1(4) . .
O15 Mn7 O45 102.3(4) . .
O20 Mn7 O45 83.7(3) . .
N4 Mn7 O45 74.4(2) . .
O43 Mn7 O45 148.6(3) . .
O19 Mn8 O17 91.3(5) . .
O19 Mn8 O62 94.0(5) . .
O17 Mn8 O62 173.4(5) . .
O19 Mn8 O61 174.4(5) . .
O17 Mn8 O61 92.7(5) . .
O62 Mn8 O61 81.7(4) . .
O19 Mn8 O60 91.8(5) . .
O17 Mn8 O60 89.3(5) . .
O62 Mn8 O60 94.3(5) . .
O61 Mn8 O60 92.2(5) . .
O19 Mn8 O45 88.7(4) . .
O17 Mn8 O45 89.2(4) . .
O62 Mn8 O45 87.2(4) . .
O61 Mn8 O45 87.4(4) . .
O60 Mn8 O45 178.4(5) . .
O19 Mn8 Mn9 133.5(4) . .
O17 Mn8 Mn9 133.1(4) . .
O62 Mn8 Mn9 40.8(3) . .
O61 Mn8 Mn9 41.7(3) . .
O60 Mn8 Mn9 100.5(4) . .
O45 Mn8 Mn9 80.2(2) . .
O62 Mn9 O25 175.0(5) . .
O62 Mn9 O61 81.2(5) . .
O25 Mn9 O61 93.8(5) . .
O62 Mn9 O63 95.6(5) . .
O25 Mn9 O63 89.4(6) . .
O61 Mn9 O63 176.4(5) . .
O62 Mn9 O52 92.3(4) . .
O25 Mn9 O52 88.0(5) . .
O61 Mn9 O52 85.7(4) . .
O63 Mn9 O52 96.1(4) . .
O62 Mn9 O46 88.4(4) . .
O25 Mn9 O46 91.0(4) . .
O61 Mn9 O46 91.2(4) . .
O63 Mn9 O46 87.0(4) . .
O52 Mn9 O46 176.7(3) . .
O62 Mn9 Mn8 40.7(3) . .
O25 Mn9 Mn8 134.2(4) . .
O61 Mn9 Mn8 41.2(3) . .
O63 Mn9 Mn8 135.3(4) . .
O52 Mn9 Mn8 94.8(3) . .
O46 Mn9 Mn8 83.6(2) . .
O21 Mn10 O23 174.9(5) . .
O21 Mn10 O62 90.7(4) . .
O23 Mn10 O62 94.4(5) . .
O21 Mn10 N5 84.7(4) . .
O23 Mn10 N5 90.3(4) . .
O62 Mn10 N5 173.9(4) . .
O21 Mn10 O47 87.3(4) . .
O23 Mn10 O47 92.4(6) . .
O62 Mn10 O47 101.0(4) . .
N5 Mn10 O47 74.9(3) . .
O21 Mn10 O49 93.0(4) . .
O23 Mn10 O49 84.7(6) . .
O62 Mn10 O49 110.1(4) . .
N5 Mn10 O49 74.2(2) . .
O47 Mn10 O49 148.9(3) . .
O63 Mn11 O26 89.1(5) . .
O63 Mn11 O28 177.5(6) . .
O26 Mn11 O28 88.7(6) . .
O63 Mn11 O22 90.0(5) . .
O26 Mn11 O22 176.1(7) . .
O28 Mn11 O22 92.1(6) . .
O63 Mn11 O51 94.2(5) . .
O26 Mn11 O51 92.4(5) . .
O28 Mn11 O51 84.8(5) . .
O22 Mn11 O51 84.0(6) . .
O63 Mn11 O64 90.4(6) . .
O26 Mn11 O64 93.2(8) . .
O28 Mn11 O64 90.8(6) . .
O22 Mn11 O64 90.6(8) . .
O51 Mn11 O64 172.8(7) . .
O63 Mn11 K2 127.6(4) . .
O26 Mn11 K2 44.4(4) . .
O28 Mn11 K2 50.0(5) . .
O22 Mn11 K2 134.5(4) . .
O51 Mn11 K2 70.3(2) . .
O64 Mn11 K2 111.0(5) . .
O30 Mn12 O24 91.5(8) . .
O30 Mn12 O29 90.3(7) . 2_655
O24 Mn12 O29 169.7(7) . 2_655
O30 Mn12 N6 176.0(6) . .
O24 Mn12 N6 86.8(7) . .
O29 Mn12 N6 92.0(7) 2_655 .
O30 Mn12 O53 99.1(7) . .
O24 Mn12 O53 93.3(6) . .
O29 Mn12 O53 96.4(7) 2_655 .
N6 Mn12 O53 77.4(4) . .
O30 Mn12 O51 107.3(6) . .
O24 Mn12 O51 83.7(5) . .
O29 Mn12 O51 86.1(6) 2_655 .
N6 Mn12 O51 76.0(3) . .
O53 Mn12 O51 153.4(6) . .
O1 P1 O2 104.7(7) . .
O1 P1 O3 113.7(7) . .
O2 P1 O3 110.8(6) . .
O1 P1 C1 108.7(8) . .
O2 P1 C1 112.1(8) . .
O3 P1 C1 106.8(8) . .
O1 P1 K1 61.0(5) . .
O2 P1 K1 48.0(6) . .
O3 P1 K1 110.1(5) . .
C1 P1 K1 142.7(6) . .
O4 P2 O6 109.6(7) . .
O4 P2 O5 111.1(6) . .
O6 P2 O5 112.8(6) . .
O4 P2 C7 105.0(7) . .
O6 P2 C7 109.2(6) . .
O5 P2 C7 108.9(7) . .
O9 P3 O8 113.3(11) . .
O9 P3 O7 112.5(8) . .
O8 P3 O7 111.2(7) . .
O9 P3 C13 102.9(12) . .
O8 P3 C13 104.4(9) . .
O7 P3 C13 112.0(11) . .
O9 P3 K1 65.8(6) . .
O8 P3 K1 126.9(7) . .
O7 P3 K1 47.0(5) . .
C13 P3 K1 128.2(7) . .
O11 P4 O12 111.4(7) . .
O11 P4 O10 110.7(7) . .
O12 P4 O10 111.1(8) . .
O11 P4 C19 108.1(6) . .
O12 P4 C19 104.9(6) . .
O10 P4 C19 110.4(6) . .
O14 P5 O15 109.1(7) . .
O14 P5 O13 114.7(7) . .
O15 P5 O13 111.7(7) . .
O14 P5 C25 110.1(7) . .
O15 P5 C25 108.6(6) . .
O13 P5 C25 102.5(6) . .
O16 P6 O17 107.7(6) . .
O16 P6 O18 114.3(6) . .
O17 P6 O18 115.1(7) . .
O16 P6 C31 103.7(8) . .
O17 P6 C31 112.2(7) . .
O18 P6 C31 103.4(8) . .
O20 P7 O21 110.6(7) . .
O20 P7 O19 113.0(6) . .
O21 P7 O19 109.8(6) . .
O20 P7 C37 105.7(6) . .
O21 P7 C37 108.9(6) . .
O19 P7 C37 108.5(7) . .
O23 P8 O24 116.3(12) . .
O23 P8 O22 109.2(9) . .
O24 P8 O22 111.1(8) . .
O23 P8 C43 108.6(8) . .
O24 P8 C43 102.1(9) . .
O22 P8 C43 109.1(12) . .
O25 P9 O27 113.8(10) . .
O25 P9 O26 113.3(7) . .
O27 P9 O26 105.7(8) . .
O25 P9 C49 108.2(8) . .
O27 P9 C49 112.2(12) . .
O26 P9 C49 103.2(12) . .
O25 P9 K2 127.5(6) . .
O27 P9 K2 61.6(6) . .
O26 P9 K2 44.2(5) . .
C49 P9 K2 122.1(7) . .
O28 P10 O30 112.2(9) . .
O28 P10 O29 104.0(10) . .
O30 P10 O29 115.3(11) . .
O28 P10 C56 113.2(13) . .
O30 P10 C56 102.1(16) . .
O29 P10 C56 110.4(14) . .
O28 P10 K2 47.2(6) . .
O30 P10 K2 110.9(8) . .
O29 P10 K2 61.9(7) . .
C56 P10 K2 146.2(15) . .
O2 K1 O2 106.0(5) . 2_655
O2 K1 O7 54.2(3) . .
O2 K1 O7 147.5(3) 2_655 .
O2 K1 O7 147.5(4) . 2_655
O2 K1 O7 54.2(3) 2_655 2_655
O7 K1 O7 155.2(5) . 2_655
O2 K1 O69 123.6(9) . .
O2 K1 O69 85.7(6) 2_655 .
O7 K1 O69 86.6(7) . .
O7 K1 O69 83.6(8) 2_655 .
O2 K1 O1 47.0(3) . .
O2 K1 O1 68.9(4) 2_655 .
O7 K1 O1 100.7(4) . .
O7 K1 O1 100.7(3) 2_655 .
O69 K1 O1 143.4(8) . .
O2 K1 O1 68.9(4) . 2_655
O2 K1 O1 47.0(3) 2_655 2_655
O7 K1 O1 100.7(3) . 2_655
O7 K1 O1 100.7(4) 2_655 2_655
O69 K1 O1 83.4(8) . 2_655
O1 K1 O1 60.1(4) . 2_655
O2 K1 O9 143.8(5) . 2_655
O2 K1 O9 99.9(4) 2_655 2_655
O7 K1 O9 110.4(4) . 2_655
O7 K1 O9 45.8(4) 2_655 2_655
O69 K1 O9 82.8(10) . 2_655
O1 K1 O9 126.0(4) . 2_655
O1 K1 O9 145.0(4) 2_655 2_655
O2 K1 O9 99.9(4) . .
O2 K1 O9 143.8(5) 2_655 .
O7 K1 O9 45.8(4) . .
O7 K1 O9 110.4(4) 2_655 .
O69 K1 O9 58.7(7) . .
O1 K1 O9 145.0(4) . .
O1 K1 O9 126.0(4) 2_655 .
O9 K1 O9 71.3(5) 2_655 .
O2 K1 P1 84.2(3) . 2_655
O2 K1 P1 23.6(2) 2_655 2_655
O7 K1 P1 125.1(3) . 2_655
O7 K1 P1 77.7(3) 2_655 2_655
O69 K1 P1 90.1(7) . 2_655
O1 K1 P1 56.3(3) . 2_655
O1 K1 P1 24.9(2) 2_655 2_655
O9 K1 P1 123.5(3) 2_655 2_655
O9 K1 P1 145.2(4) . 2_655
O2 K1 P1 23.6(2) . .
O2 K1 P1 84.2(3) 2_655 .
O7 K1 P1 77.7(3) . .
O7 K1 P1 125.1(3) 2_655 .
O69 K1 P1 132.0(9) . .
O1 K1 P1 24.9(2) . .
O1 K1 P1 56.3(3) 2_655 .
O9 K1 P1 145.2(4) 2_655 .
O9 K1 P1 123.5(3) . .
P1 K1 P1 64.7(2) 2_655 .
O2 K1 P3 76.9(2) . .
O2 K1 P3 152.1(3) 2_655 .
O7 K1 P3 22.7(3) . .
O7 K1 P3 133.5(3) 2_655 .
O69 K1 P3 70.7(6) . .
O1 K1 P3 123.2(3) . .
O1 K1 P3 113.5(2) 2_655 .
O9 K1 P3 91.9(3) 2_655 .
O9 K1 P3 23.2(3) . .
P1 K1 P3 137.84(13) 2_655 .
P1 K1 P3 100.40(13) . .
O26 K2 O26 158.0(7) . 2_655
O26 K2 O28 144.2(4) . 2_655
O26 K2 O28 55.7(4) 2_655 2_655
O26 K2 O28 55.7(4) . .
O26 K2 O28 144.2(4) 2_655 .
O28 K2 O28 99.5(6) 2_655 .
O26 K2 O27 111.1(5) . 2_655
O26 K2 O27 47.6(4) 2_655 2_655
O28 K2 O27 103.2(4) 2_655 2_655
O28 K2 O27 146.5(5) . 2_655
O26 K2 O27 47.6(4) . .
O26 K2 O27 111.1(5) 2_655 .
O28 K2 O27 146.5(5) 2_655 .
O28 K2 O27 103.2(4) . .
O27 K2 O27 69.4(5) 2_655 .
O26 K2 O70 90.4(7) . .
O26 K2 O70 83.8(8) 2_655 .
O28 K2 O70 80.6(6) 2_655 .
O28 K2 O70 120.3(9) . .
O27 K2 O70 87.8(9) 2_655 .
O27 K2 O70 66.7(7) . .
O26 K2 O29 99.2(4) . 2_655
O26 K2 O29 100.0(4) 2_655 2_655
O28 K2 O29 45.0(4) 2_655 2_655
O28 K2 O29 65.1(5) . 2_655
O27 K2 O29 145.9(5) 2_655 2_655
O27 K2 O29 127.5(4) . 2_655
O70 K2 O29 76.2(8) . 2_655
O26 K2 O29 100.0(4) . .
O26 K2 O29 99.2(4) 2_655 .
O28 K2 O29 65.1(5) 2_655 .
O28 K2 O29 45.0(4) . .
O27 K2 O29 127.5(4) 2_655 .
O27 K2 O29 145.9(5) . .
O70 K2 O29 134.4(8) . .
O29 K2 O29 58.3(7) 2_655 .
O26 K2 P9 135.8(4) . 2_655
O26 K2 P9 22.8(3) 2_655 2_655
O28 K2 P9 78.5(3) 2_655 2_655
O28 K2 P9 152.8(3) . 2_655
O27 K2 P9 24.9(3) 2_655 2_655
O27 K2 P9 91.7(3) . 2_655
O70 K2 P9 86.5(8) . 2_655
O29 K2 P9 122.5(3) 2_655 2_655
O29 K2 P9 113.3(2) . 2_655
O26 K2 P9 22.8(3) . .
O26 K2 P9 135.9(4) 2_655 .
O28 K2 P9 152.8(3) 2_655 .
O28 K2 P9 78.5(3) . .
O27 K2 P9 91.7(3) 2_655 .
O27 K2 P9 24.9(3) . .
O70 K2 P9 77.3(5) . .
O29 K2 P9 113.3(2) 2_655 .
O29 K2 P9 122.5(3) . .
P9 K2 P9 115.5(3) 2_655 .
O26 K2 P10 122.8(3) . 2_655
O26 K2 P10 77.8(3) 2_655 2_655
O28 K2 P10 22.2(3) 2_655 2_655
O28 K2 P10 79.0(4) . 2_655
O27 K2 P10 125.4(3) 2_655 2_655
O27 K2 P10 147.3(4) . 2_655
O70 K2 P10 83.8(6) . 2_655
O29 K2 P10 24.4(2) 2_655 2_655
O29 K2 P10 53.2(4) . 2_655
P9 K2 P10 100.65(15) 2_655 2_655
P9 K2 P10 137.59(16) . 2_655
P1 O1 Mn1 138.4(8) . 2_655
P1 O1 K1 94.2(5) . .
Mn1 O1 K1 116.9(6) 2_655 .
P1 O2 Mn2 137.6(7) . .
P1 O2 K1 108.4(7) . .
Mn2 O2 K1 104.0(5) . .
P1 O3 Mn1 125.7(7) . .
P2 O4 Mn1 132.2(7) . .
P2 O5 Mn2 128.4(7) . .
P2 O6 Mn4 143.9(8) . .
P3 O7 Mn2 139.9(7) . .
P3 O7 K1 110.4(7) . .
Mn2 O7 K1 103.4(5) . .
P3 O8 Mn3 134.8(8) . .
P3 O9 K1 91.0(7) . .
P4 O10 Mn4 123.8(8) . .
P4 O11 Mn5 123.8(7) . .
P4 O12 Mn6 131.9(7) . .
P5 O13 Mn6 139.1(7) . .
P5 O14 Mn5 136.8(8) . .
P5 O15 Mn7 154.2(9) . .
P6 O16 Mn6 151.2(9) . .
P6 O17 Mn8 136.2(7) . .
P6 O18 Mn7 138.2(7) . .
P7 O19 Mn8 123.7(7) . .
P7 O20 Mn7 133.9(6) . .
P7 O21 Mn10 125.7(7) . .
P8 O22 Mn11 129.5(9) . .
P8 O23 Mn10 150.3(11) . .
P8 O24 Mn12 131.3(10) . .
P9 O25 Mn9 132.5(8) . .
P9 O26 Mn11 135.9(7) . .
P9 O26 K2 113.0(7) . .
Mn11 O26 K2 107.0(6) . .
P9 O27 K2 93.5(7) . .
P10 O28 Mn11 140.7(11) . .
P10 O28 K2 110.6(7) . .
Mn11 O28 K2 99.9(6) . .
P10 O29 Mn12 136.8(12) . 2_655
P10 O29 K2 93.7(7) . .
Mn12 O29 K2 116.9(8) 2_655 .
P10 O30 Mn12 125.8(10) . .
Mn2 O55 Mn3 128.0(7) . .
Mn3 O57 Mn5 98.9(5) . .
Mn3 O57 Mn4 131.1(6) . .
Mn5 O57 Mn4 127.8(6) . .
C103 O58 Mn5 124.4(12) . .
C103 O58 Mn3 128.3(12) . .
Mn5 O58 Mn3 98.9(5) . .
C104 O61 Mn8 128.2(14) . .
C104 O61 Mn9 127.9(13) . .
Mn8 O61 Mn9 97.1(5) . .
Mn8 O62 Mn9 98.5(5) . .
Mn8 O62 Mn10 129.2(5) . .
Mn9 O62 Mn10 129.9(6) . .
Mn11 O63 Mn9 128.9(7) . .
C6 C1 C2 118.7 . .
C6 C1 P1 120.7(10) . .
C2 C1 P1 120.6(10) . .
C3 C2 C1 121.1 . .
C3 C2 H2A 119.5 . .
C1 C2 H2A 119.5 . .
C4 C3 C2 119.8 . .
C4 C3 H3A 120.1 . .
C2 C3 H3A 120.1 . .
C5 C4 C3 119.9 . .
C5 C4 H4A 120.1 . .
C3 C4 H4A 120.1 . .
C4 C5 C6 120.3 . .
C4 C5 H5A 119.9 . .
C6 C5 H5A 119.9 . .
C1 C6 C5 120.3 . .
C1 C6 H6A 119.8 . .
C5 C6 H6A 119.8 . .
C8 C7 C12 118.7 . .
C8 C7 P2 121.8(8) . .
C12 C7 P2 119.3(8) . .
C9 C8 C7 121.0 . .
C9 C8 H8A 119.5 . .
C7 C8 H8A 119.5 . .
C10 C9 C8 119.9 . .
C10 C9 H9A 120.1 . .
C8 C9 H9A 120.1 . .
C11 C10 C9 119.8 . .
C11 C10 H10G 120.1 . .
C9 C10 H10G 120.1 . .
C10 C11 C12 120.3 . .
C10 C11 H11A 119.9 . .
C12 C11 H11A 119.9 . .
C7 C12 C11 120.3 . .
C7 C12 H12A 119.8 . .
C11 C12 H12A 119.8 . .
C14 C13 C18 118.7 . .
C14 C13 P3 121.5(12) . .
C18 C13 P3 119.8(12) . .
C15 C14 C13 121.1 . .
C15 C14 H14A 119.5 . .
C13 C14 H14A 119.5 . .
C16 C15 C14 119.8 . .
C16 C15 H15A 120.1 . .
C14 C15 H15A 120.1 . .
C17 C16 C15 119.8 . .
C17 C16 H16A 120.1 . .
C15 C16 H16A 120.1 . .
C16 C17 C18 120.3 . .
C16 C17 H17A 119.9 . .
C18 C17 H17A 119.9 . .
C13 C18 C17 120.3 . .
C13 C18 H18A 119.8 . .
C17 C18 H18A 119.8 . .
C24 C19 C20 118.6 . .
C24 C19 P4 121.2(4) . .
C20 C19 P4 120.0(4) . .
C21 C20 C19 121.1 . .
C21 C20 H20A 119.5 . .
C19 C20 H20A 119.5 . .
C22 C21 C20 119.9 . .
C22 C21 H21A 120.1 . .
C20 C21 H21A 120.1 . .
C23 C22 C21 119.8 . .
C23 C22 H22A 120.1 . .
C21 C22 H22A 120.1 . .
C22 C23 C24 120.3 . .
C22 C23 H23A 119.9 . .
C24 C23 H23A 119.9 . .
C19 C24 C23 120.3 . .
C19 C24 H24A 119.8 . .
C23 C24 H24A 119.8 . .
C30 C25 C26 118.7 . .
C30 C25 P5 121.3(6) . .
C26 C25 P5 120.0(6) . .
C27 C26 C25 121.0 . .
C27 C26 H26A 119.5 . .
C25 C26 H26A 119.5 . .
C28 C27 C26 119.8 . .
C28 C27 H27A 120.1 . .
C26 C27 H27A 120.1 . .
C29 C28 C27 119.9 . .
C29 C28 H28A 120.1 . .
C27 C28 H28A 120.1 . .
C28 C29 C30 120.3 . .
C28 C29 H29A 119.9 . .
C30 C29 H29A 119.9 . .
C25 C30 C29 120.3 . .
C25 C30 H30A 119.8 . .
C29 C30 H30A 119.8 . .
C36 C31 C32 118.6 . .
C36 C31 P6 122.1(9) . .
C32 C31 P6 119.2(9) . .
C33 C32 C31 121.1 . .
C33 C32 H32A 119.5 . .
C31 C32 H32A 119.5 . .
C34 C33 C32 119.8 . .
C34 C33 H33A 120.1 . .
C32 C33 H33A 120.1 . .
C35 C34 C33 119.8 . .
C35 C34 H34A 120.1 . .
C33 C34 H34A 120.1 . .
C34 C35 C36 120.3 . .
C34 C35 H35A 119.9 . .
C36 C35 H35A 119.9 . .
C31 C36 C35 120.4 . .
C31 C36 H36A 119.8 . .
C35 C36 H36A 119.8 . .
C38 C37 C42 118.7 . .
C38 C37 P7 121.4(8) . .
C42 C37 P7 119.8(8) . .
C39 C38 C37 121.1 . .
C39 C38 H38A 119.5 . .
C37 C38 H38A 119.5 . .
C40 C39 C38 119.8 . .
C40 C39 H39A 120.1 . .
C38 C39 H39A 120.1 . .
C41 C40 C39 119.8 . .
C41 C40 H40A 120.1 . .
C39 C40 H40A 120.1 . .
C40 C41 C42 120.3 . .
C40 C41 H41A 119.9 . .
C42 C41 H41A 119.9 . .
C37 C42 C41 120.3 . .
C37 C42 H42A 119.8 . .
C41 C42 H42A 119.8 . .
C44 C43 C48 118.7 . .
C44 C43 P8 123.7(16) . .
C48 C43 P8 117.6(16) . .
C45 C44 C43 121.1 . .
C45 C44 H44A 119.5 . .
C43 C44 H44A 119.5 . .
C46 C45 C44 119.9 . .
C46 C45 H45A 120.1 . .
C44 C45 H45A 120.1 . .
C47 C46 C45 119.8 . .
C47 C46 H46A 120.1 . .
C45 C46 H46A 120.1 . .
C46 C47 C48 120.3 . .
C46 C47 H47A 119.9 . .
C48 C47 H47A 119.9 . .
C43 C48 C47 120.3 . .
C43 C48 H48A 119.9 . .
C47 C48 H48A 119.9 . .
C50 C49 C54 118.7 . .
C50 C49 P9 117.6(12) . .
C54 C49 P9 123.4(12) . .
C51 C50 C49 121.1 . .
C51 C50 H50A 119.5 . .
C49 C50 H50A 119.5 . .
C52 C51 C50 119.8 . .
C52 C51 H51A 120.1 . .
C50 C51 H51A 120.1 . .
C53 C52 C51 119.8 . .
C53 C52 H52A 120.1 . .
C51 C52 H52A 120.1 . .
C52 C53 C54 120.3 . .
C52 C53 H53A 119.9 . .
C54 C53 H53A 119.9 . .
C49 C54 C53 120.3 . .
C49 C54 H54A 119.8 . .
C53 C54 H54A 119.8 . .
C56 C55 C60 118.7 . .
C56 C55 H55A 120.7 . .
C60 C55 H55A 120.7 . .
C57 C56 C55 121.1 . .
C57 C56 P10 115(2) . .
C55 C56 P10 124(2) . .
C58 C57 C56 119.8 . .
C58 C57 H57A 120.1 . .
C56 C57 H57A 120.1 . .
C59 C58 C57 119.9 . .
C59 C58 H58A 120.1 . .
C57 C58 H58A 120.1 . .
C58 C59 C60 120.3 . .
C58 C59 H59A 119.9 . .
C60 C59 H59A 119.9 . .
C55 C60 C59 120.3 . .
C55 C60 H60A 119.9 . .
C59 C60 H60A 119.9 . .
C66 N1 C62 120.0 . .
C66 N1 Mn1 119.93(17) . .
C62 N1 Mn1 119.83(17) . .
C61 O31 Mn1 119.60(16) . .
C67 O33 Mn1 116.95(16) . .
C67 O33 Mn2 129.47(19) . .
Mn1 O33 Mn2 109.5(3) . .
C67 O34 Mn3 130.15(19) . .
O32 C61 O31 130.0 . .
O32 C61 C62 120.1 . .
O31 C61 C62 109.8 . .
C63 C62 N1 120.0 . .
C63 C62 C61 125.6 . .
N1 C62 C61 114.4 . .
C62 C63 C64 120.0 . .
C62 C63 H63A 120.0 . .
C64 C63 H63A 120.0 . .
C65 C64 C63 120.0 . .
C65 C64 H64A 120.0 . .
C63 C64 H64A 120.0 . .
C66 C65 C64 120.0 . .
C66 C65 H65A 120.0 . .
C64 C65 H65A 120.0 . .
C65 C66 N1 120.0 . .
C65 C66 C67 124.5 . .
N1 C66 C67 115.5 . .
O34 C67 O33 127.4 . .
O34 C67 C66 120.7 . .
O33 C67 C66 111.9 . .
C73 N2 C69 118.4(9) . .
C73 N2 Mn4 121.4(9) . .
C69 N2 Mn4 119.85(16) . .
C68 O37 Mn4 119.97(15) . .
C74 O35 Mn4 116.5(10) . .
O38 C68 O37 130.0 . .
O38 C68 C69 120.2 . .
O37 C68 C69 109.8 . .
C70 C69 N2 120.0 . .
C70 C69 C68 125.6 . .
N2 C69 C68 114.4 . .
C71 C70 C69 120.6(10) . .
C71 C70 H70A 119.7 . .
C69 C70 H70A 119.7 . .
C70 C71 C72 123.2(19) . .
C70 C71 H71A 118.4 . .
C72 C71 H71A 118.4 . .
C71 C72 C73 114(2) . .
C71 C72 H72A 122.9 . .
C73 C72 H72A 122.9 . .
N2 C73 C72 123.6(18) . .
N2 C73 C74 114.5(17) . .
C72 C73 C74 122(2) . .
O36 C74 O35 124.6(17) . .
O36 C74 C73 120.3(18) . .
O35 C74 C73 112.9(18) . .
C76 N3 C80 120.0 . .
C76 N3 Mn6 120.7(2) . .
C80 N3 Mn6 119.3(2) . .
C75 O39 Mn6 119.62(19) . .
C75 O39 Mn5 116.1(3) . .
Mn6 O39 Mn5 115.7(3) . .
C75 O40 Mn3 122.3(3) . .
C81 O41 Mn6 116.86(17) . .
O40 C75 O39 130.0 . .
O40 C75 C76 120.2 . .
O39 C75 C76 109.8 . .
N3 C76 C77 120.0 . .
N3 C76 C75 114.4 . .
C77 C76 C75 125.5 . .
C76 C77 C78 120.0 . .
C76 C77 H77A 120.0 . .
C78 C77 H77A 120.0 . .
C79 C78 C77 120.0 . .
C79 C78 H78A 120.0 . .
C77 C78 H78A 120.0 . .
C78 C79 C80 120.0 . .
C78 C79 H79A 120.0 . .
C80 C79 H79A 120.0 . .
N3 C80 C79 120.0 . .
N3 C80 C81 115.5 . .
C79 C80 C81 124.5 . .
O42 C81 O41 127.4 . .
O42 C81 C80 120.7 . .
O41 C81 C80 111.8 . .
C83 N4 C87 120.0 . .
C83 N4 Mn7 121.73(18) . .
C87 N4 Mn7 118.21(18) . .
C82 O45 Mn7 119.16(17) . .
C82 O45 Mn8 121.6(3) . .
Mn7 O45 Mn8 117.3(3) . .
C82 O46 Mn9 121.0(3) . .
C88 O43 Mn7 116.21(17) . .
O46 C82 O45 130.0 . .
O46 C82 C83 120.2 . .
O45 C82 C83 109.8 . .
C84 C83 N4 120.0 . .
C84 C83 C82 125.6 . .
N4 C83 C82 114.4 . .
C83 C84 C85 120.0 . .
C83 C84 H84A 120.0 . .
C85 C84 H84A 120.0 . .
C86 C85 C84 120.0 . .
C86 C85 H85A 120.0 . .
C84 C85 H85A 120.0 . .
C87 C86 C85 120.0 . .
C87 C86 H86A 120.0 . .
C85 C86 H86A 120.0 . .
C86 C87 N4 120.0 . .
C86 C87 C88 124.5 . .
N4 C87 C88 115.5 . .
O44 C88 O43 127.4 . .
O44 C88 C87 120.7 . .
O43 C88 C87 111.8 . .
C94 N5 C90 120.0 . .
C94 N5 Mn10 118.6(3) . .
C90 N5 Mn10 120.9(3) . .
C89 O49 Mn10 119.99(19) . .
C95 O47 Mn10 118.15(17) . .
O50 C89 O49 130.0 . .
O50 C89 C90 120.2 . .
O49 C89 C90 109.8 . .
C91 C90 N5 120.0 . .
C91 C90 C89 125.6 . .
N5 C90 C89 114.4 . .
C90 C91 C92 120.0 . .
C90 C91 H91A 120.0 . .
C92 C91 H91A 120.0 . .
C93 C92 C91 120.0 . .
C93 C92 H92A 120.0 . .
C91 C92 H92A 120.0 . .
C94 C93 C92 120.0 . .
C94 C93 H93A 120.0 . .
C92 C93 H93A 120.0 . .
C93 C94 N5 120.0 . .
C93 C94 C95 124.5 . .
N5 C94 C95 115.5 . .
O48 C95 O47 127.4 . .
O48 C95 C94 120.8 . .
O47 C95 C94 111.9 . .
C101 N6 C97 120.0 . .
C101 N6 Mn12 118.3(3) . .
C97 N6 Mn12 121.6(3) . .
C96 O51 Mn12 117.9(3) . .
C96 O51 Mn11 125.7(4) . .
Mn12 O51 Mn11 113.4(4) . .
C96 O52 Mn9 124.6(4) . .
C102 O53 Mn12 115.8(3) . .
O52 C96 O51 130.0 . .
O52 C96 C97 120.2 . .
O51 C96 C97 109.8 . .
N6 C97 C98 120.0 . .
N6 C97 C96 114.4 . .
C98 C97 C96 125.5 . .
C97 C98 C99 120.0 . .
C97 C98 H98A 120.0 . .
C99 C98 H98A 120.0 . .
C100 C99 C98 120.0 . .
C100 C99 H99A 120.0 . .
C98 C99 H99A 120.0 . .
C99 C100 C101 120.0 . .
C99 C100 H10H 120.0 . .
C101 C100 H10H 120.0 . .
N6 C101 C100 120.0 . .
N6 C101 C102 115.5 . .
C100 C101 C102 124.5 . .
O54 C102 O53 127.4 . .
O54 C102 C101 120.7 . .
O53 C102 C101 111.8 . .
O58 C103 H10A 109.5 . .
O58 C103 H10B 109.5 . .
H10A C103 H10B 109.5 . .
O58 C103 H10C 109.5 . .
H10A C103 H10C 109.5 . .
H10B C103 H10C 109.5 . .
O61 C104 H10D 109.5 . .
O61 C104 H10E 109.5 . .
H10D C104 H10E 109.5 . .
O61 C104 H10F 109.5 . .
H10D C104 H10F 109.5 . .
H10E C104 H10F 109.5 . .
O68A Mn13 O65 86.7 . .
O68A Mn13 O68 93.3 . .
O65 Mn13 O68 86.7 . .
O68A Mn13 O66 93.3 . .
O65 Mn13 O66 179.98(6) . .
O68 Mn13 O66 93.3 . .
O68A Mn13 O67 86.7 . .
O65 Mn13 O67 93.3 . .
O68 Mn13 O67 180.0 . .
O66 Mn13 O67 86.7 . .
O68A Mn13 O67A 179.98(6) . .
O65 Mn13 O67A 93.3 . .
O68 Mn13 O67A 86.7 . .
O66 Mn13 O67A 86.7 . .
O67 Mn13 O67A 93.3 . .

loop_
_geom_bond_atom_site_label_1
_geom_bond_atom_site_label_2
_geom_bond_distance
_geom_bond_site_symmetry_2
Mn1 O4 1.857(12) .
Mn1 O1 1.880(12) 2_655
Mn1 O3 1.891(12) .
Mn1 N1 1.974(6) .
Mn1 O31 2.163(6) .
Mn1 O33 2.225(6) .
Mn2 O55 1.859(11) .
Mn2 O7 1.875(13) .
Mn2 O2 1.910(11) .
Mn2 O5 1.918(11) .
Mn2 O56 2.221(15) .
Mn2 O33 2.319(7) .
Mn2 K1 3.793(4) .
Mn3 O57 1.887(10) .
Mn3 O8 1.888(12) .
Mn3 O58 1.907(12) .
Mn3 O55 1.951(12) .
Mn3 O34 2.207(7) .
Mn3 O40 2.246(8) .
Mn3 Mn5 2.871(4) .
Mn4 O57 1.894(11) .
Mn4 O10 1.913(12) .
Mn4 O6 1.914(11) .
Mn4 N2 1.984(6) .
Mn4 O37 2.160(5) .
Mn4 O35 2.234(6) .
Mn5 O58 1.870(11) .
Mn5 O57 1.891(11) .
Mn5 O14 1.911(11) .
Mn5 O11 1.956(11) .
Mn5 O59 2.244(14) .
Mn5 O39 2.319(7) .
Mn6 O13 1.851(13) .
Mn6 O12 1.877(12) .
Mn6 O16 1.882(12) .
Mn6 N3 1.978(7) .
Mn6 O39 2.186(7) .
Mn6 O41 2.207(8) .
Mn7 O18 1.865(13) .
Mn7 O15 1.878(11) .
Mn7 O20 1.894(11) .
Mn7 N4 1.980(6) .
Mn7 O43 2.185(6) .
Mn7 O45 2.224(6) .
Mn8 O19 1.878(11) .
Mn8 O17 1.892(12) .
Mn8 O62 1.895(11) .
Mn8 O61 1.908(11) .
Mn8 O60 2.169(12) .
Mn8 O45 2.272(6) .
Mn8 Mn9 2.872(4) .
Mn9 O62 1.898(10) .
Mn9 O25 1.901(12) .
Mn9 O61 1.925(12) .
Mn9 O63 1.935(13) .
Mn9 O52 2.195(9) .
Mn9 O46 2.262(7) .
Mn10 O21 1.903(10) .
Mn10 O23 1.904(11) .
Mn10 O62 1.910(11) .
Mn10 N5 2.005(7) .
Mn10 O47 2.193(9) .
Mn10 O49 2.214(9) .
Mn11 O63 1.871(11) .
Mn11 O26 1.880(15) .
Mn11 O28 1.916(13) .
Mn11 O22 1.960(17) .
Mn11 O51 2.218(8) .
Mn11 O64 2.294(17) .
Mn11 K2 3.758(4) .
Mn12 O30 1.83(2) .
Mn12 O24 1.886(13) .
Mn12 O29 1.900(15) 2_655
Mn12 N6 1.919(11) .
Mn12 O53 2.158(10) .
Mn12 O51 2.205(8) .
P1 O1 1.531(12) .
P1 O2 1.532(12) .
P1 O3 1.538(11) .
P1 C1 1.748(14) .
P1 K1 3.633(8) .
P2 O4 1.514(13) .
P2 O6 1.557(10) .
P2 O5 1.563(11) .
P2 C7 1.764(11) .
P3 O9 1.460(19) .
P3 O8 1.496(13) .
P3 O7 1.525(13) .
P3 C13 1.702(17) .
P3 K1 3.708(6) .
P4 O11 1.489(13) .
P4 O12 1.539(13) .
P4 O10 1.539(13) .
P4 C19 1.745(9) .
P5 O14 1.500(12) .
P5 O15 1.505(12) .
P5 O13 1.545(14) .
P5 C25 1.797(12) .
P6 O16 1.521(13) .
P6 O17 1.536(11) .
P6 O18 1.554(13) .
P6 C31 1.735(11) .
P7 O20 1.491(11) .
P7 O21 1.549(12) .
P7 O19 1.557(12) .
P7 C37 1.757(9) .
P8 O23 1.488(14) .
P8 O24 1.483(18) .
P8 O22 1.54(2) .
P8 C43 1.778(16) .
P9 O25 1.529(13) .
P9 O27 1.530(17) .
P9 O26 1.530(15) .
P9 C49 1.828(18) .
P9 K2 3.632(6) .
P10 O28 1.505(16) .
P10 O30 1.52(2) .
P10 O29 1.545(15) .
P10 C56 1.65(2) .
P10 K2 3.727(10) .
K1 O2 2.846(15) .
K1 O2 2.847(15) 2_655
K1 O7 2.890(13) .
K1 O7 2.890(13) 2_655
K1 O69 3.13(4) .
K1 O1 3.185(14) .
K1 O1 3.185(14) 2_655
K1 O9 3.383(16) 2_655
K1 O9 3.383(16) .
K1 P1 3.633(8) 2_655
K2 O26 2.751(12) .
K2 O26 2.751(12) 2_655
K2 O28 2.921(16) 2_655
K2 O28 2.921(16) .
K2 O27 3.201(15) 2_655
K2 O27 3.201(15) .
K2 O70 3.26(4) .
K2 O29 3.294(19) 2_655
K2 O29 3.294(19) .
K2 P9 3.632(6) 2_655
K2 P10 3.727(10) 2_655
O1 Mn1 1.880(12) 2_655
O29 Mn12 1.900(15) 2_655
O58 C103 1.46(2) .
O61 C104 1.33(2) .
C1 C6 1.3926 .
C1 C2 1.3927 .
C2 C3 1.3877 .
C2 H2A 0.9500 .
C3 C4 1.3860 .
C3 H3A 0.9500 .
C4 C5 1.3843 .
C4 H4A 0.9500 .
C5 C6 1.3938 .
C5 H5A 0.9500 .
C6 H6A 0.9500 .
C7 C8 1.3926 .
C7 C12 1.3930 .
C8 C9 1.3876 .
C8 H8A 0.9500 .
C9 C10 1.3855 .
C9 H9A 0.9500 .
C10 C11 1.3847 .
C10 H10G 0.9500 .
C11 C12 1.3941 .
C11 H11A 0.9500 .
C12 H12A 0.9500 .
C13 C14 1.3921 .
C13 C18 1.3930 .
C14 C15 1.3880 .
C14 H14A 0.9500 .
C15 C16 1.3855 .
C15 H15A 0.9500 .
C16 C17 1.3847 .
C16 H16A 0.9500 .
C17 C18 1.3940 .
C17 H17A 0.9500 .
C18 H18A 0.9500 .
C19 C24 1.3928 .
C19 C20 1.3934 .
C20 C21 1.3865 .
C20 H20A 0.9500 .
C21 C22 1.3851 .
C21 H21A 0.9500 .
C22 C23 1.3844 .
C22 H22A 0.9500 .
C23 C24 1.3940 .
C23 H23A 0.9500 .
C24 H24A 0.9500 .
C25 C30 1.3924 .
C25 C26 1.3929 .
C26 C27 1.3876 .
C26 H26A 0.9500 .
C27 C28 1.3852 .
C27 H27A 0.9500 .
C28 C29 1.3836 .
C28 H28A 0.9500 .
C29 C30 1.3946 .
C29 H29A 0.9500 .
C30 H30A 0.9500 .
C31 C36 1.3925 .
C31 C32 1.3929 .
C32 C33 1.3876 .
C32 H32A 0.9500 .
C33 C34 1.3850 .
C33 H33A 0.9500 .
C34 C35 1.3847 .
C34 H34A 0.9500 .
C35 C36 1.3941 .
C35 H35A 0.9500 .
C36 H36A 0.9500 .
C37 C38 1.3923 .
C37 C42 1.3930 .
C38 C39 1.3882 .
C38 H38A 0.9500 .
C39 C40 1.3853 .
C39 H39A 0.9500 .
C40 C41 1.3844 .
C40 H40A 0.9500 .
C41 C42 1.3943 .
C41 H41A 0.9500 .
C42 H42A 0.9500 .
C43 C44 1.3920 .
C43 C48 1.3931 .
C44 C45 1.3873 .
C44 H44A 0.9500 .
C45 C46 1.3851 .
C45 H45A 0.9500 .
C46 C47 1.3849 .
C46 H46A 0.9500 .
C47 C48 1.3938 .
C47 H47A 0.9500 .
C48 H48A 0.9500 .
C49 C50 1.3920 .
C49 C54 1.3930 .
C50 C51 1.3876 .
C50 H50A 0.9500 .
C51 C52 1.3850 .
C51 H51A 0.9500 .
C52 C53 1.3845 .
C52 H52A 0.9500 .
C53 C54 1.3942 .
C53 H53A 0.9500 .
C54 H54A 0.9500 .
C55 C56 1.3921 .
C55 C60 1.3932 .
C55 H55A 0.9500 .
C56 C57 1.3878 .
C57 C58 1.3857 .
C57 H57A 0.9500 .
C58 C59 1.3840 .
C58 H58A 0.9500 .
C59 C60 1.3941 .
C59 H59A 0.9500 .
C60 H60A 0.9500 .
N1 C66 1.3902 .
N1 C62 1.3902 .
O31 C61 1.3040 .
O32 C61 1.1634 .
O33 C67 1.2899 .
O34 C67 1.2041 .
C61 C62 1.5314 .
C62 C63 1.3896 .
C63 C64 1.3904 .
C63 H63A 0.9500 .
C64 C65 1.3903 .
C64 H64A 0.9500 .
C65 C66 1.3894 .
C65 H65A 0.9500 .
C66 C67 1.4665 .
N2 C73 1.34(2) .
N2 C69 1.3902 .
O37 C68 1.3037 .
O38 C68 1.1638 .
O35 C74 1.27(2) .
O36 C74 1.26(2) .
C68 C69 1.5309 .
C69 C70 1.3900 .
C70 C71 1.31(3) .
C70 H70A 0.9500 .
C71 C72 1.42(3) .
C71 H71A 0.9500 .
C72 C73 1.43(3) .
C72 H72A 0.9500 .
C73 C74 1.50(3) .
N3 C76 1.3895 .
N3 C80 1.3902 .
O39 C75 1.3033 .
O40 C75 1.1631 .
O41 C81 1.2898 .
O42 C81 1.2042 .
C75 C76 1.5309 .
C76 C77 1.3899 .
C77 C78 1.3903 .
C77 H77A 0.9500 .
C78 C79 1.3890 .
C78 H78A 0.9500 .
C79 C80 1.3902 .
C79 H79A 0.9500 .
C80 C81 1.4665 .
N4 C83 1.3901 .
N4 C87 1.3903 .
O45 C82 1.3039 .
O46 C82 1.1633 .
O43 C88 1.2898 .
O44 C88 1.2043 .
C82 C83 1.5302 .
C83 C84 1.3901 .
C84 C85 1.3904 .
C84 H84A 0.9500 .
C85 C86 1.3901 .
C85 H85A 0.9500 .
C86 C87 1.3898 .
C86 H86A 0.9500 .
C87 C88 1.4665 .
N5 C94 1.3900 .
N5 C90 1.3903 .
O49 C89 1.3033 .
O50 C89 1.1635 .
O47 C95 1.2905 .
O48 C95 1.2044 .
C89 C90 1.5311 .
C90 C91 1.3897 .
C91 C92 1.3903 .
C91 H91A 0.9500 .
C92 C93 1.3899 .
C92 H92A 0.9500 .
C93 C94 1.3898 .
C93 H93A 0.9500 .
C94 C95 1.4662 .
N6 C101 1.3898 .
N6 C97 1.3900 .
O51 C96 1.3035 .
O52 C96 1.1635 .
O53 C102 1.2897 .
O54 C102 1.2042 .
C96 C97 1.5310 .
C97 C98 1.3903 .
C98 C99 1.3906 .
C98 H98A 0.9500 .
C99 C100 1.3897 .
C99 H99A 0.9500 .
C100 C101 1.3900 .
C100 H10H 0.9500 .
C101 C102 1.4667 .
C103 H10A 0.9800 .
C103 H10B 0.9800 .
C103 H10C 0.9800 .
C104 H10D 0.9800 .
C104 H10E 0.9800 .
C104 H10F 0.9800 .
Mn13 O68A 2.1743 .
Mn13 O65 2.1745 .
Mn13 O68 2.1745 .
Mn13 O66 2.1747 .
Mn13 O67 2.1748 .
Mn13 O67A 2.1750 .

loop_
_geom_torsion_atom_site_label_1
_geom_torsion_atom_site_label_2
_geom_torsion_atom_site_label_3
_geom_torsion_atom_site_label_4
_geom_torsion
_geom_torsion_site_symmetry_1
_geom_torsion_site_symmetry_4
O2 P1 O1 Mn1 -160.5(12) . 2_655
O3 P1 O1 Mn1 -39.4(15) . 2_655
C1 P1 O1 Mn1 79.5(14) . 2_655
K1 P1 O1 Mn1 -140.0(15) . 2_655
O2 P1 O1 K1 -20.5(7) . .
O3 P1 O1 K1 100.6(6) . .
C1 P1 O1 K1 -140.5(6) . .
O1 P1 O2 Mn2 162.3(12) . .
O3 P1 O2 Mn2 39.3(16) . .
C1 P1 O2 Mn2 -80.0(14) . .
K1 P1 O2 Mn2 138.0(16) . .
O1 P1 O2 K1 24.4(8) . .
O3 P1 O2 K1 -98.7(7) . .
C1 P1 O2 K1 142.1(7) . .
O1 P1 O3 Mn1 -83.5(9) . .
O2 P1 O3 Mn1 34.2(11) . .
C1 P1 O3 Mn1 156.6(8) . .
K1 P1 O3 Mn1 -17.3(9) . .
O4 Mn1 O3 P1 -117.4(8) . .
O1 Mn1 O3 P1 51.8(9) 2_655 .
O31 Mn1 O3 P1 146.4(7) . .
O33 Mn1 O3 P1 -34.1(9) . .
O6 P2 O4 Mn1 104.9(10) . .
O5 P2 O4 Mn1 -20.4(12) . .
C7 P2 O4 Mn1 -137.9(10) . .
O1 Mn1 O4 P2 -44(3) 2_655 .
O3 Mn1 O4 P2 65.3(10) . .
N1 Mn1 O4 P2 -116.4(10) . .
O31 Mn1 O4 P2 167.7(10) . .
O33 Mn1 O4 P2 -41.7(10) . .
O4 P2 O5 Mn2 70.4(10) . .
O6 P2 O5 Mn2 -53.1(11) . .
C7 P2 O5 Mn2 -174.5(8) . .
O4 P2 O6 Mn4 177.2(10) . .
O5 P2 O6 Mn4 -58.5(13) . .
C7 P2 O6 Mn4 62.7(12) . .
O9 P3 O7 Mn2 -152.6(16) . .
O8 P3 O7 Mn2 -24.4(19) . .
C13 P3 O7 Mn2 92.0(16) . .
K1 P3 O7 Mn2 -145.7(19) . .
O9 P3 O7 K1 -6.9(13) . .
O8 P3 O7 K1 121.3(8) . .
C13 P3 O7 K1 -122.3(9) . .
O55 Mn2 O7 P3 -4.4(16) . .
O2 Mn2 O7 P3 174.9(16) . .
O56 Mn2 O7 P3 -94.4(16) . .
O33 Mn2 O7 P3 89.4(15) . .
K1 Mn2 O7 P3 147.1(19) . .
O55 Mn2 O7 K1 -151.5(6) . .
O2 Mn2 O7 K1 27.8(6) . .
O56 Mn2 O7 K1 118.4(5) . .
O33 Mn2 O7 K1 -57.7(4) . .
O9 P3 O8 Mn3 142.1(14) . .
O7 P3 O8 Mn3 14.3(18) . .
C13 P3 O8 Mn3 -106.7(16) . .
K1 P3 O8 Mn3 65.6(17) . .
O58 Mn3 O8 P3 -166.0(15) . .
O55 Mn3 O8 P3 16.7(15) . .
O34 Mn3 O8 P3 -80.9(15) . .
O40 Mn3 O8 P3 100.6(14) . .
Mn5 Mn3 O8 P3 -175.1(10) . .
O8 P3 O9 K1 -121.6(7) . .
O7 P3 O9 K1 5.5(10) . .
C13 P3 O9 K1 126.3(8) . .
O11 P4 O10 Mn4 -28.6(10) . .
O12 P4 O10 Mn4 -153.0(8) . .
C19 P4 O10 Mn4 91.0(9) . .
O12 P4 O11 Mn5 79.7(9) . .
O10 P4 O11 Mn5 -44.5(9) . .
C19 P4 O11 Mn5 -165.5(6) . .
O11 P4 O12 Mn6 -40.9(13) . .
O10 P4 O12 Mn6 83.0(12) . .
C19 P4 O12 Mn6 -157.6(9) . .
O13 Mn6 O12 P4 74.0(11) . .
N3 Mn6 O12 P4 -97.5(11) . .
O39 Mn6 O12 P4 -22.2(11) . .
O41 Mn6 O12 P4 -172.7(11) . .
O14 P5 O13 Mn6 23.5(14) . .
O15 P5 O13 Mn6 -101.2(12) . .
C25 P5 O13 Mn6 142.7(11) . .
O12 Mn6 O13 P5 -99.7(12) . .
O16 Mn6 O13 P5 82.6(12) . .
O39 Mn6 O13 P5 -10.3(12) . .
O41 Mn6 O13 P5 173.3(10) . .
O15 P5 O14 Mn5 150.8(10) . .
O13 P5 O14 Mn5 24.7(13) . .
C25 P5 O14 Mn5 -90.2(11) . .
O14 P5 O15 Mn7 -97.9(19) . .
O13 P5 O15 Mn7 30(2) . .
C25 P5 O15 Mn7 142.1(17) . .
O18 Mn7 O15 P5 -19.0(19) . .
N4 Mn7 O15 P5 150.2(19) . .
O43 Mn7 O15 P5 -133.6(19) . .
O45 Mn7 O15 P5 77.8(19) . .
O17 P6 O16 Mn6 -117.4(15) . .
O18 P6 O16 Mn6 11.8(18) . .
C31 P6 O16 Mn6 123.5(16) . .
O13 Mn6 O16 P6 -1.2(16) . .
N3 Mn6 O16 P6 170.3(16) . .
O39 Mn6 O16 P6 95.2(15) . .
O41 Mn6 O16 P6 -114.5(16) . .
O16 P6 O17 Mn8 150.5(11) . .
O18 P6 O17 Mn8 21.8(14) . .
C31 P6 O17 Mn8 -96.0(13) . .
O19 Mn8 O17 P6 35.8(12) . .
O61 Mn8 O17 P6 -140.3(12) . .
O60 Mn8 O17 P6 127.6(12) . .
O45 Mn8 O17 P6 -52.9(12) . .
Mn9 Mn8 O17 P6 -128.7(9) . .
O16 P6 O18 Mn7 -97.8(11) . .
O17 P6 O18 Mn7 27.6(13) . .
C31 P6 O18 Mn7 150.2(10) . .
O15 Mn7 O18 P6 86.6(10) . .
O20 Mn7 O18 P6 -100.0(10) . .
N4 Mn7 O18 P6 17(3) . .
O43 Mn7 O18 P6 170.0(9) . .
O45 Mn7 O18 P6 -16.1(10) . .
O20 P7 O19 Mn8 76.8(9) . .
O21 P7 O19 Mn8 -47.3(9) . .
C37 P7 O19 Mn8 -166.3(7) . .
O17 Mn8 O19 P7 -118.9(8) . .
O62 Mn8 O19 P7 57.3(8) . .
O60 Mn8 O19 P7 151.8(8) . .
O45 Mn8 O19 P7 -29.7(7) . .
Mn9 Mn8 O19 P7 45.4(9) . .
O21 P7 O20 Mn7 87.4(11) . .
O19 P7 O20 Mn7 -36.2(12) . .
C37 P7 O20 Mn7 -154.8(9) . .
O18 Mn7 O20 P7 70.5(10) . .
N4 Mn7 O20 P7 -99.3(10) . .
O43 Mn7 O20 P7 -174.8(10) . .
O45 Mn7 O20 P7 -25.4(10) . .
O20 P7 O21 Mn10 -151.5(7) . .
O19 P7 O21 Mn10 -26.0(9) . .
C37 P7 O21 Mn10 92.7(8) . .
O23 P8 O22 Mn11 -58.6(12) . .
O24 P8 O22 Mn11 71.1(13) . .
C43 P8 O22 Mn11 -177.1(9) . .
O24 P8 O23 Mn10 172.5(16) . .
O22 P8 O23 Mn10 -60.7(19) . .
C43 P8 O23 Mn10 58(2) . .
O23 P8 O24 Mn12 97.5(17) . .
O22 P8 O24 Mn12 -28.3(19) . .
C43 P8 O24 Mn12 -144.5(16) . .
O30 Mn12 O24 P8 75.1(17) . .
O29 Mn12 O24 P8 -25(7) 2_655 .
N6 Mn12 O24 P8 -108.4(16) . .
O53 Mn12 O24 P8 174.3(16) . .
O51 Mn12 O24 P8 -32.2(16) . .
O27 P9 O25 Mn9 138.4(11) . .
O26 P9 O25 Mn9 17.7(15) . .
C49 P9 O25 Mn9 -96.1(15) . .
K2 P9 O25 Mn9 66.9(14) . .
O25 P9 O26 Mn11 -32.8(17) . .
O27 P9 O26 Mn11 -158.1(13) . .
C49 P9 O26 Mn11 84.0(14) . .
K2 P9 O26 Mn11 -153.3(17) . .
O25 P9 O26 K2 120.5(8) . .
O27 P9 O26 K2 -4.8(12) . .
C49 P9 O26 K2 -122.8(9) . .
O63 Mn11 O26 P9 1.9(13) . .
O28 Mn11 O26 P9 -179.3(14) . .
O51 Mn11 O26 P9 96.0(13) . .
O64 Mn11 O26 P9 -88.5(13) . .
K2 Mn11 O26 P9 154.3(16) . .
O63 Mn11 O26 K2 -152.5(6) . .
O28 Mn11 O26 K2 26.4(6) . .
O51 Mn11 O26 K2 -58.3(5) . .
O64 Mn11 O26 K2 117.1(5) . .
O25 P9 O27 K2 -121.2(7) . .
O26 P9 O27 K2 3.8(9) . .
C49 P9 O27 K2 115.5(10) . .
O30 P10 O28 Mn11 39.9(19) . .
O29 P10 O28 Mn11 165.2(15) . .
C56 P10 O28 Mn11 -75(2) . .
K2 P10 O28 Mn11 138.4(19) . .
O30 P10 O28 K2 -98.4(10) . .
O29 P10 O28 K2 26.8(12) . .
C56 P10 O28 K2 146.7(15) . .
O28 P10 O29 Mn12 -159.0(17) . 2_655
O30 P10 O29 Mn12 -36(2) . 2_655
C56 P10 O29 Mn12 79(2) . 2_655
K2 P10 O29 Mn12 -137(2) . 2_655
O28 P10 O29 K2 -22.1(9) . .
O30 P10 O29 K2 101.2(10) . .
C56 P10 O29 K2 -143.8(15) . .
O28 P10 O30 Mn12 28.5(15) . .
O29 P10 O30 Mn12 -90.3(13) . .
C56 P10 O30 Mn12 150.0(13) . .
K2 P10 O30 Mn12 -22.5(13) . .
O24 Mn12 O30 P10 -112.8(12) . .
O29 Mn12 O30 P10 57.1(12) 2_655 .
O53 Mn12 O30 P10 153.6(11) . .
O51 Mn12 O30 P10 -28.9(13) . .
O7 Mn2 O55 Mn3 52.4(8) . .
O5 Mn2 O55 Mn3 -124.6(8) . .
O56 Mn2 O55 Mn3 145.8(8) . .
O33 Mn2 O55 Mn3 -38.1(7) . .
K1 Mn2 O55 Mn3 25.0(9) . .
O58 Mn3 O57 Mn5 -9.8(6) . .
O55 Mn3 O57 Mn5 167.4(6) . .
O34 Mn3 O57 Mn5 -95.0(5) . .
O40 Mn3 O57 Mn5 83.9(5) . .
O58 Mn3 O57 Mn4 -173.3(9) . .
O55 Mn3 O57 Mn4 3.9(9) . .
O34 Mn3 O57 Mn4 101.5(8) . .
O40 Mn3 O57 Mn4 -79.7(8) . .
Mn5 Mn3 O57 Mn4 -163.5(12) . .
O58 Mn5 O57 Mn3 10.0(6) . .
O11 Mn5 O57 Mn3 -165.6(5) . .
O59 Mn5 O57 Mn3 100.9(6) . .
O39 Mn5 O57 Mn3 -76.2(5) . .
O58 Mn5 O57 Mn4 174.3(9) . .
O11 Mn5 O57 Mn4 -1.3(8) . .
O59 Mn5 O57 Mn4 -94.8(8) . .
O39 Mn5 O57 Mn4 88.0(7) . .
Mn3 Mn5 O57 Mn4 164.3(11) . .
O10 Mn4 O57 Mn3 118.0(8) . .
O6 Mn4 O57 Mn3 -62.4(8) . .
O37 Mn4 O57 Mn3 -146.4(7) . .
O35 Mn4 O57 Mn3 38.1(8) . .
O10 Mn4 O57 Mn5 -41.2(8) . .
O6 Mn4 O57 Mn5 138.4(8) . .
O37 Mn4 O57 Mn5 54.4(8) . .
O35 Mn4 O57 Mn5 -121.1(7) . .
O57 Mn5 O58 C103 -160(2) . .
O14 Mn5 O58 C103 17(2) . .
O59 Mn5 O58 C103 106.3(19) . .
O39 Mn5 O58 C103 -69.9(19) . .
Mn3 Mn5 O58 C103 -150(2) . .
O57 Mn5 O58 Mn3 -9.9(6) . .
O14 Mn5 O58 Mn3 166.7(6) . .
O59 Mn5 O58 Mn3 -103.5(6) . .
O39 Mn5 O58 Mn3 80.3(5) . .
O19 Mn8 O62 Mn9 -166.8(5) . .
O61 Mn8 O62 Mn9 9.5(5) . .
O60 Mn8 O62 Mn9 101.1(5) . .
O45 Mn8 O62 Mn9 -78.3(4) . .
O19 Mn8 O62 Mn10 -3.4(8) . .
O61 Mn8 O62 Mn10 172.9(8) . .
O60 Mn8 O62 Mn10 -95.5(8) . .
O45 Mn8 O62 Mn10 85.0(7) . .
Mn9 Mn8 O62 Mn10 163.4(11) . .
O61 Mn9 O62 Mn8 -9.4(5) . .
O63 Mn9 O62 Mn8 168.9(5) . .
O52 Mn9 O62 Mn8 -94.7(5) . .
O46 Mn9 O62 Mn8 82.1(4) . .
O61 Mn9 O62 Mn10 -172.6(8) . .
O63 Mn9 O62 Mn10 5.8(8) . .
O52 Mn9 O62 Mn10 102.1(7) . .
O46 Mn9 O62 Mn10 -81.1(7) . .
Mn8 Mn9 O62 Mn10 -163.2(10) . .
O26 Mn11 O63 Mn9 54.7(9) . .
O22 Mn11 O63 Mn9 -121.5(10) . .
O51 Mn11 O63 Mn9 -37.6(9) . .
O64 Mn11 O63 Mn9 147.9(11) . .
K2 Mn11 O63 Mn9 30.7(11) . .
O1 P1 C1 C6 -128.7(10) . .
O2 P1 C1 C6 116.0(10) . .
O3 P1 C1 C6 -5.6(11) . .
K1 P1 C1 C6 164.9(8) . .
O1 P1 C1 C2 50.3(11) . .
O2 P1 C1 C2 -65.0(11) . .
O3 P1 C1 C2 173.4(9) . .
K1 P1 C1 C2 -16.1(15) . .
C6 C1 C2 C3 0.3 . .
P1 C1 C2 C3 -178.7(13) . .
C1 C2 C3 C4 -0.1 . .
C2 C3 C4 C5 0.2 . .
C3 C4 C5 C6 -0.5 . .
C2 C1 C6 C5 -0.6 . .
P1 C1 C6 C5 178.4(13) . .
C4 C5 C6 C1 0.7 . .
O4 P2 C7 C8 119.2(10) . .
O6 P2 C7 C8 -123.3(10) . .
O5 P2 C7 C8 0.2(12) . .
O4 P2 C7 C12 -54.6(10) . .
O6 P2 C7 C12 62.9(11) . .
O5 P2 C7 C12 -173.6(9) . .
C12 C7 C8 C9 0.2 . .
P2 C7 C8 C9 -173.6(13) . .
C7 C8 C9 C10 0.0 . .
C8 C9 C10 C11 0.1 . .
C9 C10 C11 C12 -0.4 . .
C8 C7 C12 C11 -0.6 . .
P2 C7 C12 C11 173.4(12) . .
C10 C11 C12 C7 0.7 . .
O9 P3 C13 C14 -17.6(16) . .
O8 P3 C13 C14 -136.2(14) . .
O7 P3 C13 C14 103.4(14) . .
K1 P3 C13 C14 51.7(17) . .
O9 P3 C13 C18 164.1(14) . .
O8 P3 C13 C18 45.6(16) . .
O7 P3 C13 C18 -74.8(15) . .
K1 P3 C13 C18 -126.6(11) . .
C18 C13 C14 C15 0.3 . .
P3 C13 C14 C15 -178.0(19) . .
C13 C14 C15 C16 -0.1 . .
C14 C15 C16 C17 0.1 . .
C15 C16 C17 C18 -0.4 . .
C14 C13 C18 C17 -0.6 . .
P3 C13 C18 C17 177.7(18) . .
C16 C17 C18 C13 0.7 . .
O11 P4 C19 C24 148.2(5) . .
O12 P4 C19 C24 -92.9(6) . .
O10 P4 C19 C24 26.9(7) . .
O11 P4 C19 C20 -36.6(8) . .
O12 P4 C19 C20 82.4(8) . .
O10 P4 C19 C20 -157.8(7) . .
C24 C19 C20 C21 0.2 . .
P4 C19 C20 C21 -175.2(7) . .
C19 C20 C21 C22 0.0 . .
C20 C21 C22 C23 0.1 . .
C21 C22 C23 C24 -0.4 . .
C20 C19 C24 C23 -0.6 . .
P4 C19 C24 C23 174.8(7) . .
C22 C23 C24 C19 0.7 . .
O14 P5 C25 C30 11.5(7) . .
O15 P5 C25 C30 130.9(6) . .
O13 P5 C25 C30 -110.9(6) . .
O14 P5 C25 C26 -170.1(5) . .
O15 P5 C25 C26 -50.8(7) . .
O13 P5 C25 C26 67.4(6) . .
C30 C25 C26 C27 0.3 . .
P5 C25 C26 C27 -178.1(5) . .
C25 C26 C27 C28 0.0 . .
C26 C27 C28 C29 0.1 . .
C27 C28 C29 C30 -0.4 . .
C26 C25 C30 C29 -0.6 . .
P5 C25 C30 C29 177.7(5) . .
C28 C29 C30 C25 0.7 . .
O16 P6 C31 C36 -48.1(13) . .
O17 P6 C31 C36 -164.0(11) . .
O18 P6 C31 C36 71.5(13) . .
O16 P6 C31 C32 130.6(12) . .
O17 P6 C31 C32 14.7(14) . .
O18 P6 C31 C32 -109.9(12) . .
C36 C31 C32 C33 0.3 . .
P6 C31 C32 C33 -178.4(14) . .
C31 C32 C33 C34 0.0 . .
C32 C33 C34 C35 0.0 . .
C33 C34 C35 C36 -0.4 . .
C32 C31 C36 C35 -0.6 . .
P6 C31 C36 C35 178.1(15) . .
C34 C35 C36 C31 0.7 . .
O20 P7 C37 C38 -83.5(9) . .
O21 P7 C37 C38 35.4(10) . .
O19 P7 C37 C38 155.0(8) . .
O20 P7 C37 C42 91.4(9) . .
O21 P7 C37 C42 -149.7(8) . .
O19 P7 C37 C42 -30.2(9) . .
C42 C37 C38 C39 0.3 . .
P7 C37 C38 C39 175.2(10) . .
C37 C38 C39 C40 0.0 . .
C38 C39 C40 C41 0.1 . .
C39 C40 C41 C42 -0.4 . .
C38 C37 C42 C41 -0.6 . .
P7 C37 C42 C41 -175.6(10) . .
C40 C41 C42 C37 0.7 . .
O23 P8 C43 C44 64.8(14) . .
O24 P8 C43 C44 -58.5(14) . .
O22 P8 C43 C44 -176.2(11) . .
O23 P8 C43 C48 -116.6(12) . .
O24 P8 C43 C48 120.0(13) . .
O22 P8 C43 C48 2.3(13) . .
C48 C43 C44 C45 0.3 . .
P8 C43 C44 C45 178.8(14) . .
C43 C44 C45 C46 0.0 . .
C44 C45 C46 C47 0.1 . .
C45 C46 C47 C48 -0.4 . .
C44 C43 C48 C47 -0.7 . .
P8 C43 C48 C47 -179.3(13) . .
C46 C47 C48 C43 0.7 . .
O25 P9 C49 C50 -2(2) . .
O27 P9 C49 C50 124.8(17) . .
O26 P9 C49 C50 -121.9(17) . .
K2 P9 C49 C50 -165.7(13) . .
O25 P9 C49 C54 -175.7(17) . .
O27 P9 C49 C54 -49(2) . .
O26 P9 C49 C54 64.0(19) . .
K2 P9 C49 C54 20(2) . .
C54 C49 C50 C51 0.3 . .
P9 C49 C50 C51 -174(2) . .
C49 C50 C51 C52 -0.1 . .
C50 C51 C52 C53 0.2 . .
C51 C52 C53 C54 -0.5 . .
C50 C49 C54 C53 -0.6 . .
P9 C49 C54 C53 173(2) . .
C52 C53 C54 C49 0.7 . .
C60 C55 C56 C57 0.3 . .
C60 C55 C56 P10 179(2) . .
O28 P10 C56 C57 -61.6(19) . .
O30 P10 C56 C57 177.6(16) . .
O29 P10 C56 C57 54(2) . .
K2 P10 C56 C57 -15(3) . .
O28 P10 C56 C55 119.4(19) . .
O30 P10 C56 C55 -1(2) . .
O29 P10 C56 C55 -124.4(19) . .
K2 P10 C56 C55 165.9(14) . .
C55 C56 C57 C58 -0.1 . .
P10 C56 C57 C58 -179(2) . .
C56 C57 C58 C59 0.1 . .
C57 C58 C59 C60 -0.5 . .
C56 C55 C60 C59 -0.7 . .
C58 C59 C60 C55 0.8 . .
Mn1 O31 C61 O32 -178.40(16) . .
Mn1 O31 C61 C62 -0.25(16) . .
C66 N1 C62 C63 0.0 . .
Mn1 N1 C62 C63 -174.08(18) . .
C66 N1 C62 C61 -178.8 . .
Mn1 N1 C62 C61 7.06(18) . .
O32 C61 C62 C63 -4.5 . .
O31 C61 C62 C63 177.2 . .
O32 C61 C62 N1 174.3 . .
O31 C61 C62 N1 -4.0 . .
N1 C62 C63 C64 0.0 . .
C61 C62 C63 C64 178.7 . .
C62 C63 C64 C65 0.1 . .
C63 C64 C65 C66 -0.1 . .
C64 C65 C66 N1 0.1 . .
C64 C65 C66 C67 -179.0 . .
C62 N1 C66 C65 0.0 . .
Mn1 N1 C66 C65 174.06(18) . .
C62 N1 C66 C67 179.1 . .
Mn1 N1 C66 C67 -6.78(18) . .
Mn3 O34 C67 O33 -26.9(2) . .
Mn3 O34 C67 C66 151.2(2) . .
Mn1 O33 C67 O34 167.84(16) . .
Mn2 O33 C67 O34 13.11(19) . .
Mn1 O33 C67 C66 -10.36(16) . .
Mn2 O33 C67 C66 -165.09(19) . .
C65 C66 C67 O34 11.9 . .
N1 C66 C67 O34 -167.2 . .
C65 C66 C67 O33 -169.8 . .
N1 C66 C67 O33 11.1 . .
Mn4 O37 C68 O38 -175.67(15) . .
Mn4 O37 C68 C69 2.50(15) . .
C73 N2 C69 C70 -4.2(11) . .
Mn4 N2 C69 C70 -177.18(17) . .
C73 N2 C69 C68 176.9(11) . .
Mn4 N2 C69 C68 4.01(16) . .
O38 C68 C69 C70 -4.4 . .
O37 C68 C69 C70 177.2 . .
O38 C68 C69 N2 174.4 . .
O37 C68 C69 N2 -4.0 . .
N2 C69 C70 C71 4.1(15) . .
C68 C69 C70 C71 -177.2(15) . .
C69 C70 C71 C72 -4(3) . .
C70 C71 C72 C73 3(4) . .
C69 N2 C73 C72 4(2) . .
Mn4 N2 C73 C72 176.7(15) . .
C69 N2 C73 C74 -178.6(12) . .
Mn4 N2 C73 C74 -6(2) . .
C71 C72 C73 N2 -3(3) . .
C71 C72 C73 C74 180(2) . .
Mn4 O35 C74 O36 157.1(15) . .
Mn4 O35 C74 C73 -6(2) . .
N2 C73 C74 O36 -156.2(18) . .
C72 C73 C74 O36 21(3) . .
N2 C73 C74 O35 7(3) . .
C72 C73 C74 O35 -175.1(19) . .
Mn3 O40 C75 O39 -27.4(4) . .
Mn3 O40 C75 C76 154.6(4) . .
Mn6 O39 C75 O40 -175.4(3) . .
Mn5 O39 C75 O40 38.1(3) . .
Mn6 O39 C75 C76 2.7(3) . .
Mn5 O39 C75 C76 -143.7(3) . .
C80 N3 C76 C77 0.0 . .
Mn6 N3 C76 C77 -177.4(3) . .
C80 N3 C76 C75 -178.8 . .
Mn6 N3 C76 C75 3.8(3) . .
O40 C75 C76 N3 174.3 . .
O39 C75 C76 N3 -4.1 . .
O40 C75 C76 C77 -4.4 . .
O39 C75 C76 C77 177.2 . .
N3 C76 C77 C78 0.0 . .
C75 C76 C77 C78 178.7 . .
C76 C77 C78 C79 0.0 . .
C77 C78 C79 C80 0.0 . .
C76 N3 C80 C79 0.0 . .
Mn6 N3 C80 C79 177.4(3) . .
C76 N3 C80 C81 179.1 . .
Mn6 N3 C80 C81 -3.5(3) . .
C78 C79 C80 N3 0.0 . .
C78 C79 C80 C81 -179.0 . .
Mn6 O41 C81 O42 165.0(3) . .
Mn6 O41 C81 C80 -13.3(3) . .
N3 C80 C81 O42 -167.2 . .
C79 C80 C81 O42 11.8 . .
N3 C80 C81 O41 11.2 . .
C79 C80 C81 O41 -169.8 . .
Mn9 O46 C82 O45 -22.4(3) . .
Mn9 O46 C82 C83 159.5(4) . .
Mn7 O45 C82 O46 -171.0(3) . .
Mn8 O45 C82 O46 25.4(4) . .
Mn7 O45 C82 C83 7.2(3) . .
Mn8 O45 C82 C83 -156.3(4) . .
C87 N4 C83 C84 0.1 . .
Mn7 N4 C83 C84 177.5(3) . .
C87 N4 C83 C82 -178.8 . .
Mn7 N4 C83 C82 -1.4(3) . .
O46 C82 C83 C84 -4.4 . .
O45 C82 C83 C84 177.2 . .
O46 C82 C83 N4 174.4 . .
O45 C82 C83 N4 -4.0 . .
N4 C83 C84 C85 0.0 . .
C82 C83 C84 C85 178.7 . .
C83 C84 C85 C86 0.0 . .
C84 C85 C86 C87 0.0 . .
C85 C86 C87 N4 0.1 . .
C85 C86 C87 C88 -179.0 . .
C83 N4 C87 C86 -0.1 . .
Mn7 N4 C87 C86 -177.6(3) . .
C83 N4 C87 C88 179.1 . .
Mn7 N4 C87 C88 1.5(3) . .
Mn7 O43 C88 O44 160.5(2) . .
Mn7 O43 C88 C87 -17.7(2) . .
C86 C87 C88 O44 11.9 . .
N4 C87 C88 O44 -167.2 . .
C86 C87 C88 O43 -169.8 . .
N4 C87 C88 O43 11.1 . .
Mn10 O49 C89 O50 179.5(3) . .
Mn10 O49 C89 C90 -2.3(3) . .
C94 N5 C90 C91 0.0 . .
Mn10 N5 C90 C91 -171.7(3) . .
C94 N5 C90 C89 -178.8 . .
Mn10 N5 C90 C89 9.5(3) . .
O50 C89 C90 C91 -4.4 . .
O49 C89 C90 C91 177.2 . .
O50 C89 C90 N5 174.3 . .
O49 C89 C90 N5 -4.1 . .
N5 C90 C91 C92 0.1 . .
C89 C90 C91 C92 178.7 . .
C90 C91 C92 C93 -0.1 . .
C91 C92 C93 C94 0.1 . .
C92 C93 C94 N5 -0.1 . .
C92 C93 C94 C95 -179.0 . .
C90 N5 C94 C93 0.0 . .
Mn10 N5 C94 C93 171.9(3) . .
C90 N5 C94 C95 179.1 . .
Mn10 N5 C94 C95 -9.1(3) . .
Mn10 O47 C95 O48 169.8(3) . .
Mn10 O47 C95 C94 -8.4(3) . .
C93 C94 C95 O48 11.8 . .
N5 C94 C95 O48 -167.2 . .
C93 C94 C95 O47 -169.9 . .
N5 C94 C95 O47 11.1 . .
Mn9 O52 C96 O51 -48.7(4) . .
Mn9 O52 C96 C97 133.1(4) . .
Mn12 O51 C96 O52 -176.9(3) . .
Mn11 O51 C96 O52 23.8(6) . .
Mn12 O51 C96 C97 1.5(3) . .
Mn11 O51 C96 C97 -157.9(6) . .
C101 N6 C97 C98 0.1 . .
Mn12 N6 C97 C98 -175.7(4) . .
C101 N6 C97 C96 -178.8 . .
Mn12 N6 C97 C96 5.4(4) . .
O52 C96 C97 N6 174.4 . .
O51 C96 C97 N6 -4.1 . .
O52 C96 C97 C98 -4.4 . .
O51 C96 C97 C98 177.1 . .
N6 C97 C98 C99 -0.1 . .
C96 C97 C98 C99 178.7 . .
C97 C98 C99 C100 0.0 . .
C98 C99 C100 C101 0.0 . .
C97 N6 C101 C100 0.0 . .
Mn12 N6 C101 C100 175.9(4) . .
C97 N6 C101 C102 179.1 . .
Mn12 N6 C101 C102 -5.0(4) . .
C99 C100 C101 N6 0.0 . .
C99 C100 C101 C102 -179.0 . .
Mn12 O53 C102 O54 166.5(3) . .
Mn12 O53 C102 C101 -11.8(3) . .
N6 C101 C102 O54 -167.3 . .
C100 C101 C102 O54 11.8 . .
N6 C101 C102 O53 11.2 . .
C100 C101 C102 O53 -169.8 . .
